data_7720104
loop_
_publ_author_name
'Kuzman, D.'
'Damjanovi&#x107;, V'
'Toplak, J.'
'Medak, G.'
'Halasz, I.'
'Hrenar, T.'
'Cindri&#x107;, M'
'Vrdoljak, V.'

_publ_section_title
;
 Synthesis, structural characterization and properties of a series of
 heteropolyoxomolybdates:
 [AlMo<sub>6</sub>(OH)<sub>6</sub>O<sub>18</sub>]<sup>3-</sup>,
 [GeMo<sub>12</sub>O<sub>40</sub>]<sup>4-</sup>,
 [GeMo<sub>6</sub>O<sub>22</sub>(Hmal)<sub>3</sub>]<sup>7-</sup>,
 [SiMo<sub>12</sub>O<sub>40</sub>]<sup>4-</sup>, and
 [TeMo<sub>6</sub>O<sub>24</sub>]<sup>6</sup>.
;
_journal_issue 8
_journal_name_full 'Dalton transactions (Cambridge, England : 2003)'
_journal_page_first 3442
_journal_page_last 3453
_journal_paper_doi 10.1039/d5dt03064a
_journal_volume 55
_journal_year 2026
_chemical_formula_moiety 'Mo12 O40 Si, 4(C6 H16 Co N4 O4), 12[H2O]'
_chemical_formula_sum 'C24 H88 Co4 Mo12 N16 O68 Si'
_chemical_formula_weight 3104.19
_space_group_crystal_system monoclinic
_space_group_IT_number 14
_space_group_name_Hall '-P 2yn'
_space_group_name_H-M_alt 'P 1 21/n 1'
_atom_sites_solution_hydrogens geom
_audit_creation_date 2025-12-10
_audit_creation_method
;
Olex2 1.5
(compiled 2025.07.13 svn.rb7424aed for OlexSys, GUI svn.r7314)
;
_audit_update_record
;
2025-12-10 deposited with the CCDC.	2026-01-20 downloaded from the CCDC.
;
_cell_angle_alpha 90
_cell_angle_beta 93.415(3)
_cell_angle_gamma 90
_cell_formula_units_Z 2
_cell_length_a 13.0853(3)
_cell_length_b 12.0278(3)
_cell_length_c 25.9811(8)
_cell_measurement_reflns_used 5993
_cell_measurement_temperature 169.98(10)
_cell_measurement_theta_max 78.2130
_cell_measurement_theta_min 3.6950
_cell_volume 4081.84(19)
_computing_cell_refinement 'CrysAlisPro 1.171.43.104a (Rigaku OD, 2023)'
_computing_data_collection 'CrysAlisPro system (CCD 41.123a 64-bit (release 20-01-2022))'
_computing_data_reduction 'CrysAlisPro 1.171.43.104a (Rigaku OD, 2023)'
_computing_molecular_graphics 'Olex2 1.5 (Dolomanov et al., 2009)'
_computing_publication_material 'Olex2 1.5 (Dolomanov et al., 2009)'
_computing_structure_refinement 'SHELXL 2018/3 (Sheldrick, 2015)'
_computing_structure_solution 'SHELXT 2018/2 (Sheldrick, 2018)'
_diffrn_ambient_environment N~2~
_diffrn_ambient_temperature 169.98(10)
_diffrn_detector 'Hybrid Pixel Array Detector'
_diffrn_detector_area_resol_mean 10.0000
_diffrn_detector_type HyPix
_diffrn_measured_fraction_theta_full 0.996
_diffrn_measured_fraction_theta_max 0.981
_diffrn_measurement_details
;
List of Runs (angles in degrees, time in seconds):

  # Type    Start    End  Width  t~exp~   \w     \q     \k     \f   Frames
#--------------------------------------------------------------------------
  1  \w   -103.00 -68.00   0.50    3.50    --  -47.74 152.00  10.00   70
  2  \w    -82.00 -56.00   0.50    3.50    --  -47.74 122.00-149.00   52
  3  \w    -52.00 -19.00   0.50    3.50    --  -47.74 122.00-149.00   66
  4  \w    -92.00 -56.00   0.50    3.50    --  -47.74-152.00 -31.00   72
  5  \w     32.00  59.00   0.50    3.50    --   47.74-122.00 128.00   54
  6  \w     49.00  94.00   0.50    3.50    --   47.74-152.00 -31.00   90
  7  \w   -125.00-100.00   0.50   14.00    --  -91.75-152.00 -31.00   50
  8  \w   -143.00-118.00   0.50   14.00    --  -91.75-122.00 128.00   50
  9  \w    130.00 162.00   0.50   14.00    --  113.25 152.00  10.00   64
 10  \w     65.00  90.00   0.50   14.00    --  113.25-152.00 -31.00   50
 11  \w     76.00 101.00   0.50   14.00    --  113.25-122.00 128.00   50
 12  \w    113.00 138.00   0.50   14.00    --  113.25 122.00-149.00   50
 13  \w   -119.00 -88.00   0.50    3.50    --  -47.74 -77.00  60.00   62
 14  \w    -24.00  18.00   0.50    3.50    --  -47.74  19.00   0.00   84
 15  \w   -119.00 -92.00   0.50    3.50    --  -47.74 -77.00 150.00   54
 16  \w   -115.00 -90.00   0.50    3.50    --  -47.74 -77.00 -60.00   50
 17  \w   -119.00 -94.00   0.50    3.50    --  -47.74-125.00 -60.00   50
 18  \w    -49.00 -20.00   0.50   14.00    --  -91.75  45.00-120.00   58
 19  \w    -76.00 -51.00   0.50   14.00    --  -91.75 122.00-149.00   50
 20  \w    -51.00 -26.00   0.50   14.00    --  -91.75  45.00  60.00   50
 21  \w    100.00 126.00   0.50   14.00    --  113.25 125.00 150.00   52
 22  \w     44.00  70.00   0.50   14.00    --  113.25-125.00 150.00   52
 23  \w     42.00  69.00   0.50   14.00    --  113.25 -61.00-180.00   54
 24  \w     80.00 111.00   0.50   14.00    --  113.25-125.00 150.00   62
 25  \w     58.00  83.00   0.50   14.00    --  113.25 -95.00-180.00   50
 26  \w    132.00 177.00   0.50   14.00    --  113.25  61.00  30.00   90
 27  \w    106.00 150.00   0.50   14.00    --  113.25  61.00 -60.00   88
 28  \w     95.00 130.00   0.50   14.00    --  113.25 125.00 -60.00   70
 29  \w     52.00 106.00   0.50   14.00    --  113.25 -95.00  30.00  108
 30  \w    105.00 137.00   0.50   14.00    --  113.25  61.00 -30.00   64
 31  \w    120.00 146.00   0.50   14.00    --  113.25  30.00  30.00   52
 32  \w    100.00 144.00   0.50   14.00    --  113.25  77.00-120.00   88
 33  \w     91.00 138.00   0.50   14.00    --  113.25  77.00 -60.00   94
 34  \w    134.00 178.00   0.50   14.00    --  113.25 125.00 -60.00   88
 35  \w    105.00 153.00   0.50   14.00    --  113.25  45.00 -60.00   96
 36  \w     55.00 103.00   0.50   14.00    --  113.25 -77.00  60.00   96
 37  \w    101.00 175.00   0.50   14.00    --  113.25  61.00   0.00  148
 38  \w     42.00  84.00   0.50   14.00    --  113.25 -81.00 -94.81   84
 39  \w    100.00 125.00   0.50   14.00    --  113.25 -81.00 -94.81   50
 40  \w     46.00  86.00   0.50   14.00    --  113.25 -95.00-150.00   80
 41  \w     48.00  98.00   0.50   14.00    --  113.25 -77.00 -90.00  100
 42  \w    108.00 177.00   0.50   14.00    --  113.25 125.00-180.00  138
 43  \w     96.00 121.00   0.50   14.00    --  113.25 125.00   0.00   50
 44  \w    132.00 170.00   0.50   14.00    --  113.25  60.00   8.12   76
 45  \w     67.00 104.00   0.50   14.00    --  113.25 -77.00-120.00   74
 46  \w     73.00 116.00   0.50   14.00    --  113.25 -83.00-175.67   86
 47  \w    139.00 165.00   0.50   14.00    --  113.25 125.00   0.00   52
 48  \w     55.00  80.00   0.50   14.00    --  113.25 -95.00 -30.00   50
 49  \w    108.00 144.00   0.50   14.00    --  113.25  15.00-150.00   72
 50  \w    117.00 153.00   0.50   14.00    --  113.25  61.00  60.00   72
 51  \w    103.00 159.00   0.50   14.00    --  113.25  30.00 150.00  112
 52  \w    116.00 178.00   0.50   14.00    --  113.25  61.00 -90.00  124
 53  \w    107.00 137.00   0.50   14.00    --  113.25  45.00-120.00   60
 54  \w    135.00 168.00   0.50   14.00    --  113.25  61.00  90.00   66
 55  \w    141.00 167.00   0.50   14.00    --  113.25 125.00 150.00   52
 56  \w     63.00 101.00   0.50   14.00    --  113.25 -95.00-120.00   76
 57  \w    108.00 133.00   0.50   14.00    --  113.25  45.00  60.00   50
 58  \w    153.00 178.00   0.50   14.00    --  113.25  30.00 -30.00   50
 59  \w    132.00 158.00   0.50   14.00    --  113.25  15.00  60.00   52
 60  \w    152.00 177.00   0.50   14.00    --  113.25  61.00-180.00   50
 61  \w     59.00 109.00   0.50   14.00    --  113.25 -80.00 -30.86  100
 62  \w     42.00  67.00   0.50   14.00    --  113.25 -61.00 -90.00   50
;
_diffrn_measurement_device 'four-circle diffractometer'
_diffrn_measurement_device_type 'XtaLAB Synergy, Dualflex, HyPix'
_diffrn_measurement_method '\w scans'
_diffrn_orient_matrix_type 'CrysAlisPro convention (1999,Acta A55,543-557)'
_diffrn_orient_matrix_UB_11 0.0133928000
_diffrn_orient_matrix_UB_12 -0.0137726000
_diffrn_orient_matrix_UB_13 -0.0581587000
_diffrn_orient_matrix_UB_21 0.0535790000
_diffrn_orient_matrix_UB_22 -0.1125242000
_diffrn_orient_matrix_UB_23 0.0103844000
_diffrn_orient_matrix_UB_31 -0.1042025000
_diffrn_orient_matrix_UB_32 -0.0596564000
_diffrn_orient_matrix_UB_33 -0.0061312000
_diffrn_radiation_monochromator mirror
_diffrn_radiation_probe x-ray
_diffrn_radiation_type 'Cu K\a'
_diffrn_radiation_wavelength 1.54184
_diffrn_reflns_av_R_equivalents 0.1403
_diffrn_reflns_av_unetI/netI 0.0882
_diffrn_reflns_Laue_measured_fraction_full 0.996
_diffrn_reflns_Laue_measured_fraction_max 0.981
_diffrn_reflns_limit_h_max 15
_diffrn_reflns_limit_h_min -16
_diffrn_reflns_limit_k_max 14
_diffrn_reflns_limit_k_min -15
_diffrn_reflns_limit_l_max 33
_diffrn_reflns_limit_l_min -32
_diffrn_reflns_number 53526
_diffrn_reflns_point_group_measured_fraction_full 0.996
_diffrn_reflns_point_group_measured_fraction_max 0.981
_diffrn_reflns_theta_full 67.684
_diffrn_reflns_theta_max 80.289
_diffrn_reflns_theta_min 4.998
_diffrn_source 'micro-focus sealed X-ray tube'
_diffrn_source_type 'PhotonJet (Cu) X-ray Source'
_exptl_absorpt_coefficient_mu 22.021
_exptl_absorpt_correction_T_max 0.642
_exptl_absorpt_correction_T_min 0.070
_exptl_absorpt_correction_type gaussian
_exptl_absorpt_process_details
;
CrysAlisPro 1.171.43.104a (Rigaku Oxford Diffraction, 2023)
Numerical absorption correction based on gaussian integration over
a multifaceted crystal model
Empirical absorption correction using spherical harmonics,
implemented in SCALE3 ABSPACK scaling algorithm.
;
_exptl_crystal_colour pink
_exptl_crystal_colour_primary pink
_exptl_crystal_density_diffrn 2.526
_exptl_crystal_description block
_exptl_crystal_F_000 3028
_exptl_crystal_size_max 0.15
_exptl_crystal_size_mid 0.06
_exptl_crystal_size_min 0.03
_refine_diff_density_max 3.039
_refine_diff_density_min -2.793
_refine_diff_density_rms 0.252
_refine_ls_extinction_method none
_refine_ls_goodness_of_fit_ref 1.051
_refine_ls_hydrogen_treatment constr
_refine_ls_matrix_type full
_refine_ls_number_parameters 562
_refine_ls_number_reflns 8760
_refine_ls_number_restraints 1
_refine_ls_restrained_S_all 1.051
_refine_ls_R_factor_all 0.0861
_refine_ls_R_factor_gt 0.0766
_refine_ls_shift/su_max 0.002
_refine_ls_shift/su_mean 0.000
_refine_ls_structure_factor_coef Fsqd
_refine_ls_weighting_details 'w=1/[\s^2^(Fo^2^)+(0.1250P)^2^+26.6924P] where P=(Fo^2^+2Fc^2^)/3'
_refine_ls_weighting_scheme calc
_refine_ls_wR_factor_gt 0.2048
_refine_ls_wR_factor_ref 0.2144
_reflns_Friedel_coverage 0.000
_reflns_number_gt 7344
_reflns_number_total 8760
_reflns_threshold_expression 'I > 2\s(I)'
_cod_data_source_file d5dt03064a2.cif
_cod_data_source_block exp_7898
_cod_depositor_comments 'Adding full bibliography for 7720101--7720111.cif.'
_cod_database_code 7720104
_shelx_shelxl_version_number 2018/3
_chemical_oxdiff_formula 'Si Mo12 O62 Co4 N16 C24 H50'
_shelx_space_group_comment
;
The symmetry employed for this shelxl refinement is uniquely defined
by the following loop, which should always be used as a source of
symmetry information in preference to the above space-group names.
They are only intended as comments.
;
_cell_oxdiff_angle_alpha 89.9812(19)
_cell_oxdiff_angle_beta 93.408(2)
_cell_oxdiff_angle_gamma 90.008(2)
_cell_oxdiff_length_a 13.0854(3)
_cell_oxdiff_length_b 12.0252(3)
_cell_oxdiff_length_c 25.9807(6)
_cell_oxdiff_measurement_reflns_used 6101
_cell_oxdiff_volume 4080.94(17)
_shelx_estimated_absorpt_t_max 0.558
_shelx_estimated_absorpt_t_min 0.137
_olex2_refinement_description
;
1. Fixed Uiso
 At 1.2 times of:
  All C(H,H) groups, All N(H,H) groups
2. Restrained distances
 O9A-O25_$1
 2.9 with sigma of 0.0001
3. Uiso/Uaniso restraints and constraints
Uanis(O14B) = Uanis(O14A)
Uanis(O17B) = Uanis(O17A)
Uanis(O21B) = Uanis(O21A)
Uanis(O19A) = Uanis(O19B)
Uanis(O20B) = Uanis(O20A)
Uanis(O6B) = Uanis(O6A)
Uanis(O15A) = Uanis(O15B)
Uanis(O9B) = Uanis(O9A)
Uanis(O8A) = Uanis(O8B)
Uanis(O7A) = Uanis(O7B)
Uanis(O12B) = Uanis(O12A)
4. Others
 Fixed Sof: O3(0.5) O2(0.5) O1(0.5) O4(0.5) O21A(0.5) O21B(0.5) O17A(0.5)
 O17B(0.5) O19B(0.5) O19A(0.5) O14B(0.5) O14A(0.5) O20A(0.5) O20B(0.5) O6A(0.5)
 O6B(0.5) O15A(0.5) O15B(0.5) O9A(0.5) O9B(0.5) O8A(0.5) O8B(0.5) O7A(0.5)
 O7B(0.5) O12B(0.5) O12A(0.5)
5.a Secondary CH2 refined with riding coordinates:
 N6(H6A,H6B), N3(H3A,H3B), N2(H2A,H2B), N5(H5A,H5B), N7(H7A,H7B), N8(H8A,H8B),
 N1(H1A,H1B), N4(H4A,H4B), C3(H3C,H3D), C8(H8C,H8D), C7(H7C,H7D), C4(H4C,H4D),
 C10(H10A,H10B), C9(H9A,H9B), C2(H2C,H2D), C1(H1C,H1D)
;
_smtbx_masks_special_details
;
A solvent mask was calculated and 240 electrons were 
found in a volume of 710\%A^3^ in 1 void per unit cell. 
This is consistent with the presence of 
12[H2O] per Formula Unit 
which account for 240 electrons 
per unit cell.
;
_smtbx_masks_void_probe_radius 1.2
_smtbx_masks_void_truncation_radius 1.2
_olex2_submission_special_instructions 'No special instructions were received'
_oxdiff_exptl_absorpt_empirical_details
;
Empirical correction (ABSPACK) includes:
- Absorption correction using spherical harmonics
- Frame scaling
- Detector area scaling
;
_oxdiff_exptl_absorpt_empirical_full_max 3.253
_oxdiff_exptl_absorpt_empirical_full_min 0.265

loop_
_space_group_symop_operation_xyz
'x, y, z'
'-x+1/2, y+1/2, -z+1/2'
'-x, -y, -z'
'x-1/2, -y-1/2, z-1/2'

loop_
_atom_site_label
_atom_site_type_symbol
_atom_site_fract_x
_atom_site_fract_y
_atom_site_fract_z
_atom_site_U_iso_or_equiv
_atom_site_adp_type
_atom_site_occupancy
_atom_site_site_symmetry_order
_atom_site_calc_flag
_atom_site_refinement_flags_posn
_atom_site_refinement_flags_adp
_atom_site_refinement_flags_occupancy
_atom_site_disorder_assembly
_atom_site_disorder_group
Mo2 Mo 0.37344(6) 0.34423(6) 0.40170(3) 0.0369(2) Uani 1 1 d . . . . .
Mo1 Mo 0.22980(5) 0.47361(7) 0.49593(3) 0.0410(2) Uani 1 1 d . . . . .
Mo3 Mo 0.63438(6) 0.40738(6) 0.39579(3) 0.0413(2) Uani 1 1 d . . . . .
Mo04 Mo 0.34920(6) 0.63766(9) 0.40389(3) 0.0490(2) Uani 1 1 d . . . . .
Mo5 Mo 0.44518(7) 0.78592(7) 0.51254(4) 0.0515(3) Uani 1 1 d . . . . .
Mo4 Mo 0.61480(8) 0.69491(9) 0.42104(3) 0.0535(3) Uani 1 1 d . . . . .
Co2 Co 0.91209(9) 0.47534(10) 0.25085(5) 0.0261(3) Uani 1 1 d . . . . .
Co1 Co 0.12326(10) 0.95163(11) 0.30290(5) 0.0285(3) Uani 1 1 d . . . . .
Si1 Si 0.500000 0.500000 0.500000 0.0271(6) Uani 1 2 d S . P . .
O28 O 0.9011(4) 0.3323(5) 0.2812(2) 0.0324(12) Uani 1 1 d . . . . .
O23 O 0.0906(4) 0.8107(5) 0.2715(2) 0.0314(12) Uani 1 1 d . . . . .
O24 O 0.2626(4) 0.9147(5) 0.2929(2) 0.0296(11) Uani 1 1 d . . . . .
O25 O 0.1715(5) 0.6585(4) 0.24533(12) 0.0333(12) Uani 1 1 d . . . . .
O26 O 0.3513(4) 0.7848(5) 0.2540(3) 0.0355(13) Uani 1 1 d . . . . .
O27 O 0.7836(4) 0.4403(5) 0.2147(3) 0.0326(12) Uani 1 1 d . . . . .
O29 O 0.6751(5) 0.2979(6) 0.2048(3) 0.0392(14) Uani 1 1 d . . . . .
O30 O 0.7931(5) 0.1885(6) 0.2809(3) 0.0437(16) Uani 1 1 d . . . . .
O16 O 0.6616(6) 0.7813(6) 0.3777(3) 0.0464(17) Uani 1 1 d . . . . .
O11 O 0.5156(6) 0.3865(10) 0.3688(4) 0.071(3) Uani 1 1 d . . . . .
N6 N 0.9826(5) 0.4127(6) 0.1934(3) 0.0323(14) Uani 1 1 d . . . . .
H6A H 1.039261 0.375121 0.205657 0.039 Uiso 1 1 calc R U . . .
H6B H 0.940549 0.363872 0.175711 0.039 Uiso 1 1 calc R U . . .
N3 N -0.0233(6) 0.9814(6) 0.3033(3) 0.0382(17) Uani 1 1 d . . . . .
H3A H -0.056297 0.922772 0.316954 0.046 Uiso 1 1 calc R U . . .
H3B H -0.034958 1.043033 0.322392 0.046 Uiso 1 1 calc R U . . .
N2 N 0.1686(6) 1.0894(6) 0.3383(3) 0.0363(16) Uani 1 1 d . . . . .
H2A H 0.221248 1.120502 0.322035 0.044 Uiso 1 1 calc R U . . .
H2B H 0.116224 1.139202 0.338021 0.044 Uiso 1 1 calc R U . . .
N5 N 0.9186(6) 0.6158(6) 0.2140(3) 0.0347(15) Uani 1 1 d . . . . .
H5A H 0.859791 0.654889 0.217133 0.042 Uiso 1 1 calc R U . . .
H5B H 0.971932 0.657215 0.227360 0.042 Uiso 1 1 calc R U . . .
N7 N 1.0390(6) 0.4971(6) 0.2917(3) 0.0366(16) Uani 1 1 d . . . . .
H7A H 1.064466 0.430301 0.302790 0.044 Uiso 1 1 calc R U . . .
H7B H 1.086031 0.530004 0.272188 0.044 Uiso 1 1 calc R U . . .
N8 N 0.8445(6) 0.5443(6) 0.3075(3) 0.0364(16) Uani 1 1 d . . . . .
H8A H 0.826260 0.615214 0.298925 0.044 Uiso 1 1 calc R U . . .
H8B H 0.786689 0.505734 0.313776 0.044 Uiso 1 1 calc R U . . .
O22 O 0.2721(7) 0.7005(8) 0.3612(3) 0.062(2) Uani 1 1 d . . . . .
N1 N 0.1279(7) 0.8842(7) 0.3714(3) 0.0396(17) Uani 1 1 d . . . . .
H1A H 0.067479 0.849329 0.376238 0.048 Uiso 1 1 calc R U . . .
H1B H 0.178798 0.832628 0.374145 0.048 Uiso 1 1 calc R U . . .
N4 N 0.1168(5) 1.0291(6) 0.2365(3) 0.0338(15) Uani 1 1 d . . . . .
H4A H 0.165725 1.082861 0.236780 0.041 Uiso 1 1 calc R U . . .
H4B H 0.128876 0.980160 0.210839 0.041 Uiso 1 1 calc R U . . .
C5 C 0.1712(6) 0.7555(7) 0.2610(3) 0.0293(16) Uani 1 1 d . . . . .
C6 C 0.2717(6) 0.8207(7) 0.2691(3) 0.0273(15) Uani 1 1 d . . . . .
O13 O 0.7052(7) 0.3618(11) 0.3481(4) 0.078(3) Uani 1 1 d . . . . .
C12 C 0.8192(6) 0.2802(7) 0.2657(4) 0.0328(17) Uani 1 1 d . . . . .
O5 O 0.1060(6) 0.4473(9) 0.4938(5) 0.076(3) Uani 1 1 d . . . . .
C11 C 0.7510(6) 0.3414(7) 0.2247(4) 0.0342(18) Uani 1 1 d . . . . .
O18 O 0.4266(8) 0.9193(7) 0.5204(5) 0.074(3) Uani 1 1 d . . . . .
C3 C -0.0597(7) 0.9989(8) 0.2491(4) 0.040(2) Uani 1 1 d . . . . .
H3C H -0.129934 1.029845 0.247071 0.048 Uiso 1 1 calc R U . . .
H3D H -0.060189 0.927801 0.229872 0.048 Uiso 1 1 calc R U . . .
C8 C 1.0126(7) 0.5022(8) 0.1585(4) 0.0380(19) Uani 1 1 d . . . . .
H8C H 1.016872 0.473166 0.123066 0.046 Uiso 1 1 calc R U . . .
H8D H 1.080391 0.532470 0.170267 0.046 Uiso 1 1 calc R U . . .
C7 C 0.9323(7) 0.5918(9) 0.1594(4) 0.043(2) Uani 1 1 d . . . . .
H7C H 0.955065 0.659264 0.141558 0.051 Uiso 1 1 calc R U . . .
H7D H 0.867213 0.565817 0.142120 0.051 Uiso 1 1 calc R U . . .
C4 C 0.0141(7) 1.0799(8) 0.2269(4) 0.0389(19) Uani 1 1 d . . . . .
H4C H -0.001905 1.090222 0.189441 0.047 Uiso 1 1 calc R U . . .
H4D H 0.010756 1.153068 0.244161 0.047 Uiso 1 1 calc R U . . .
C10 C 0.9153(9) 0.5447(11) 0.3544(4) 0.052(3) Uani 1 1 d . . . . .
H10A H 0.894008 0.601778 0.379012 0.063 Uiso 1 1 calc R U . . .
H10B H 0.914901 0.471235 0.371548 0.063 Uiso 1 1 calc R U . . .
C9 C 1.0187(9) 0.5700(11) 0.3374(5) 0.056(3) Uani 1 1 d . . . . .
H9A H 1.070708 0.555684 0.365881 0.067 Uiso 1 1 calc R U . . .
H9B H 1.022942 0.649344 0.327561 0.067 Uiso 1 1 calc R U . . .
C2 C 0.2021(13) 1.0610(11) 0.3917(5) 0.066(3) Uani 1 1 d . . . . .
H2C H 0.275797 1.041864 0.393338 0.079 Uiso 1 1 calc R U . . .
H2D H 0.193237 1.126522 0.414050 0.079 Uiso 1 1 calc R U . . .
O3 O 0.5063(8) 0.4059(9) 0.4583(4) 0.026(2) Uani 0.5 1 d . . P A .
O2 O 0.6007(9) 0.5169(10) 0.4663(5) 0.033(2) Uani 0.5 1 d . . P A .
C1 C 0.1463(17) 0.9706(13) 0.4105(6) 0.083(5) Uani 1 1 d . . . . .
H1C H 0.079865 0.997847 0.421841 0.100 Uiso 1 1 calc R U . . .
H1D H 0.184813 0.938272 0.440893 0.100 Uiso 1 1 calc R U . . .
O1 O 0.4800(9) 0.6247(9) 0.4690(5) 0.031(2) Uani 0.5 1 d . . P A .
O4 O 0.4015(10) 0.4838(10) 0.4639(5) 0.033(2) Uani 0.5 1 d . . P A .
O21A O 0.4658(10) 0.7129(11) 0.3775(5) 0.0343(18) Uani 0.5 1 d . . P A -1
O21B O 0.4813(10) 0.6481(11) 0.3958(5) 0.0343(18) Uani 0.5 1 d . . P A 1
O17A O 0.5510(10) 0.8255(12) 0.4598(6) 0.041(2) Uani 0.5 1 d . . P A -1
O17B O 0.5668(11) 0.7573(12) 0.4718(6) 0.041(2) Uani 0.5 1 d . . P A 1
O19B O 0.3688(11) 0.7178(12) 0.4653(6) 0.043(2) Uani 0.5 1 d . . P A 1
O19A O 0.3468(11) 0.7876(12) 0.4510(6) 0.043(2) Uani 0.5 1 d . . P A -1
O14B O 0.6046(11) 0.5578(11) 0.3907(5) 0.037(2) Uani 0.5 1 d . . P A 1
O14A O 0.6570(11) 0.5569(11) 0.3751(5) 0.037(2) Uani 0.5 1 d . . P A -1
O20A O 0.3657(8) 0.7266(10) 0.5616(6) 0.038(2) Uani 0.5 1 d . . P A 1
O20B O 0.3221(8) 0.7296(10) 0.5289(6) 0.038(2) Uani 0.5 1 d . . P A -1
O6A O 0.2217(10) 0.5637(11) 0.5588(5) 0.0361(19) Uani 0.5 1 d . . P B -1
O6B O 0.2757(10) 0.5552(11) 0.5444(5) 0.0361(19) Uani 0.5 1 d . . P B 1
O15A O 0.7524(10) 0.6554(11) 0.4548(5) 0.037(2) Uani 0.5 1 d . . P A -1
O15B O 0.6991(10) 0.6583(11) 0.4665(5) 0.037(2) Uani 0.5 1 d . . P A 1
O9A O 0.3353(17) 0.2705(6) 0.35366(14) 0.065(6) Uani 0.5 1 d D . P C 1
O9B O 0.3009(16) 0.294(2) 0.3467(7) 0.065(6) Uani 0.5 1 d . . P C -1
O8A O 0.2491(14) 0.3534(16) 0.4364(7) 0.045(3) Uani 0.5 1 d . . P B -1
O8B O 0.2873(14) 0.3795(16) 0.4494(7) 0.045(3) Uani 0.5 1 d . . P B 1
O7A O 0.2222(12) 0.5726(17) 0.4406(7) 0.045(3) Uani 0.5 1 d . . P A -1
O7B O 0.2645(12) 0.5886(16) 0.4562(7) 0.045(3) Uani 0.5 1 d . . P A 1
O12B O 0.3706(14) 0.5098(15) 0.3864(6) 0.038(3) Uani 0.5 1 d . . P A 1
O12A O 0.3367(14) 0.4929(15) 0.3687(6) 0.038(3) Uani 0.5 1 d . . P A -1
O10 O 0.4242(9) 0.2318(8) 0.4416(6) 0.095(4) Uani 1 1 d . . . . .

loop_
_atom_site_aniso_label
_atom_site_aniso_U_11
_atom_site_aniso_U_22
_atom_site_aniso_U_33
_atom_site_aniso_U_23
_atom_site_aniso_U_13
_atom_site_aniso_U_12
Mo2 0.0402(4) 0.0376(4) 0.0330(4) -0.0064(3) 0.0035(3) -0.0090(3)
Mo1 0.0258(3) 0.0529(5) 0.0437(4) 0.0133(3) -0.0025(3) -0.0077(3)
Mo3 0.0549(5) 0.0329(4) 0.0378(4) -0.0042(3) 0.0170(3) 0.0020(3)
Mo04 0.0297(4) 0.0830(7) 0.0340(4) 0.0087(4) -0.0014(3) 0.0087(4)
Mo5 0.0480(5) 0.0359(4) 0.0731(6) -0.0179(4) 0.0247(4) -0.0081(3)
Mo4 0.0663(5) 0.0587(5) 0.0366(4) 0.0077(4) 0.0122(4) -0.0336(4)
Co2 0.0213(6) 0.0195(6) 0.0379(7) -0.0015(5) 0.0054(5) -0.0020(4)
Co1 0.0272(6) 0.0209(6) 0.0378(7) 0.0000(5) 0.0053(5) -0.0023(5)
Si1 0.0275(13) 0.0302(15) 0.0238(13) 0.0002(11) 0.0040(10) -0.0076(11)
O28 0.029(3) 0.025(3) 0.044(3) 0.005(2) 0.003(2) -0.005(2)
O23 0.027(3) 0.019(3) 0.048(3) 0.001(2) 0.005(2) 0.000(2)
O24 0.024(2) 0.022(3) 0.042(3) 0.002(2) 0.003(2) 0.000(2)
O25 0.033(3) 0.027(3) 0.040(3) 0.002(2) 0.001(2) -0.003(2)
O26 0.025(3) 0.032(3) 0.049(4) -0.003(3) 0.001(2) -0.004(2)
O27 0.025(2) 0.023(3) 0.050(3) -0.002(2) 0.003(2) -0.001(2)
O29 0.027(3) 0.039(3) 0.052(4) -0.003(3) 0.004(3) -0.007(2)
O30 0.036(3) 0.028(3) 0.067(5) 0.003(3) 0.003(3) -0.008(3)
O16 0.049(4) 0.039(4) 0.053(4) 0.021(3) 0.015(3) -0.002(3)
O11 0.048(4) 0.104(8) 0.061(5) 0.024(5) 0.009(4) 0.049(5)
N6 0.025(3) 0.031(4) 0.041(4) -0.003(3) 0.003(3) 0.000(3)
N3 0.032(4) 0.028(4) 0.055(5) -0.006(3) 0.014(3) -0.004(3)
N2 0.038(4) 0.024(3) 0.047(4) -0.004(3) 0.006(3) -0.005(3)
N5 0.031(3) 0.026(3) 0.048(4) 0.006(3) 0.010(3) -0.004(3)
N7 0.034(4) 0.031(4) 0.045(4) 0.003(3) 0.003(3) -0.008(3)
N8 0.041(4) 0.025(3) 0.045(4) -0.004(3) 0.017(3) -0.003(3)
O22 0.075(5) 0.066(5) 0.046(4) 0.021(4) 0.004(4) 0.022(4)
N1 0.052(4) 0.028(4) 0.038(4) 0.005(3) 0.004(3) -0.005(3)
N4 0.029(3) 0.032(4) 0.041(4) 0.003(3) 0.002(3) -0.001(3)
C5 0.028(4) 0.026(4) 0.034(4) -0.002(3) 0.001(3) -0.003(3)
C6 0.029(4) 0.023(3) 0.030(4) 0.010(3) 0.000(3) -0.003(3)
O13 0.051(5) 0.130(10) 0.056(5) -0.003(6) 0.023(4) 0.013(5)
C12 0.024(3) 0.025(4) 0.049(5) -0.008(3) 0.007(3) -0.005(3)
O5 0.029(4) 0.080(7) 0.122(9) -0.016(6) 0.016(4) -0.013(4)
C11 0.027(4) 0.028(4) 0.049(5) -0.003(3) 0.012(3) 0.004(3)
O18 0.066(5) 0.034(4) 0.122(9) 0.021(5) 0.003(5) -0.009(4)
C3 0.031(4) 0.040(5) 0.049(5) -0.001(4) 0.002(4) -0.002(4)
C8 0.033(4) 0.045(5) 0.036(4) 0.002(4) 0.007(3) 0.005(4)
C7 0.036(4) 0.046(5) 0.046(5) 0.011(4) 0.005(4) 0.007(4)
C4 0.033(4) 0.035(4) 0.048(5) 0.004(4) -0.011(4) 0.006(3)
C10 0.050(6) 0.061(7) 0.046(6) -0.006(5) 0.004(4) 0.008(5)
C9 0.057(6) 0.057(7) 0.053(6) -0.019(5) 0.006(5) -0.018(5)
C2 0.103(10) 0.044(6) 0.048(6) -0.007(5) -0.010(6) -0.017(7)
O3 0.025(5) 0.017(5) 0.037(6) -0.001(4) 0.009(4) -0.004(4)
O2 0.033(6) 0.028(6) 0.038(6) 0.011(5) -0.001(5) 0.009(5)
C1 0.133(15) 0.053(8) 0.062(8) -0.003(6) -0.014(9) -0.043(9)
O1 0.035(6) 0.022(5) 0.034(6) 0.002(4) 0.002(5) -0.001(4)
O4 0.040(6) 0.030(6) 0.030(6) -0.001(5) 0.008(5) 0.008(5)
O21A 0.041(4) 0.031(5) 0.031(4) 0.004(3) 0.003(3) -0.005(4)
O21B 0.041(4) 0.031(5) 0.031(4) 0.004(3) 0.003(3) -0.005(4)
O17A 0.042(5) 0.030(5) 0.051(6) -0.004(4) 0.016(4) -0.007(4)
O17B 0.042(5) 0.030(5) 0.051(6) -0.004(4) 0.016(4) -0.007(4)
O19B 0.044(5) 0.036(5) 0.051(6) 0.009(4) 0.016(4) 0.018(4)
O19A 0.044(5) 0.036(5) 0.051(6) 0.009(4) 0.016(4) 0.018(4)
O14B 0.041(6) 0.036(4) 0.034(5) 0.001(4) 0.009(4) 0.005(5)
O14A 0.041(6) 0.036(4) 0.034(5) 0.001(4) 0.009(4) 0.005(5)
O20A 0.018(4) 0.027(4) 0.069(6) 0.032(4) 0.015(3) 0.009(3)
O20B 0.018(4) 0.027(4) 0.069(6) 0.032(4) 0.015(3) 0.009(3)
O6A 0.034(5) 0.035(4) 0.041(5) -0.006(4) 0.006(4) 0.006(4)
O6B 0.034(5) 0.035(4) 0.041(5) -0.006(4) 0.006(4) 0.006(4)
O15A 0.029(5) 0.039(5) 0.043(5) 0.001(4) 0.009(4) -0.001(5)
O15B 0.029(5) 0.039(5) 0.043(5) 0.001(4) 0.009(4) -0.001(5)
O9A 0.050(14) 0.104(12) 0.038(5) -0.009(6) -0.013(6) -0.040(10)
O9B 0.050(14) 0.104(12) 0.038(5) -0.009(6) -0.013(6) -0.040(10)
O8A 0.048(10) 0.043(8) 0.045(8) -0.005(5) 0.022(7) -0.009(6)
O8B 0.048(10) 0.043(8) 0.045(8) -0.005(5) 0.022(7) -0.009(6)
O7A 0.040(8) 0.056(7) 0.040(8) 0.025(6) 0.005(5) 0.015(7)
O7B 0.040(8) 0.056(7) 0.040(8) 0.025(6) 0.005(5) 0.015(7)
O12B 0.051(9) 0.034(6) 0.027(8) 0.008(6) 0.005(5) 0.009(6)
O12A 0.051(9) 0.034(6) 0.027(8) 0.008(6) 0.005(5) 0.009(6)
O10 0.093(8) 0.042(5) 0.144(11) 0.033(6) -0.052(8) -0.010(5)

loop_
_atom_type_symbol
_atom_type_description
_atom_type_scat_dispersion_real
_atom_type_scat_dispersion_imag
_atom_type_scat_source
C C 0.0181 0.0091 'International Tables Vol C Tables 4.2.6.8 and 6.1.1.4'
H H 0.0000 0.0000 'International Tables Vol C Tables 4.2.6.8 and 6.1.1.4'
Co Co -2.3653 3.6143 'International Tables Vol C Tables 4.2.6.8 and 6.1.1.4'
Mo Mo -0.0483 2.7339 'International Tables Vol C Tables 4.2.6.8 and 6.1.1.4'
N N 0.0311 0.0180 'International Tables Vol C Tables 4.2.6.8 and 6.1.1.4'
O O 0.0492 0.0322 'International Tables Vol C Tables 4.2.6.8 and 6.1.1.4'
Si Si 0.2541 0.3302 'International Tables Vol C Tables 4.2.6.8 and 6.1.1.4'

loop_
_exptl_crystal_face_index_h
_exptl_crystal_face_index_k
_exptl_crystal_face_index_l
_exptl_crystal_face_perp_dist
-1 0 0 0.0174
1 0 0 0.0391
0 -1 0 0.0808
0 1 0 0.0688
0 0 1 0.0191
0 0 -1 0.0153

loop_
_geom_angle_atom_site_label_1
_geom_angle_atom_site_label_2
_geom_angle_atom_site_label_3
_geom_angle
_geom_angle_site_symmetry_1
_geom_angle_site_symmetry_3
_geom_angle_publ_flag
O11 Mo2 O3 63.0(4) . . ?
O11 Mo2 O4 90.1(4) . . ?
O3 Mo2 O4 42.0(4) . . ?
O9A Mo2 O11 93.4(8) . . ?
O9A Mo2 O3 149.5(8) . . ?
O9A Mo2 O4 166.3(6) . . ?
O9A Mo2 O9B 17.7(10) . . ?
O9A Mo2 O8A 99.6(9) . . ?
O9A Mo2 O8B 120.0(9) . . ?
O9A Mo2 O12B 113.1(5) . . ?
O9A Mo2 O12A 96.0(5) . . ?
O9A Mo2 O10 97.0(5) . . ?
O9B Mo2 O11 101.2(8) . . ?
O9B Mo2 O3 163.8(8) . . ?
O9B Mo2 O4 148.8(10) . . ?
O9B Mo2 O8A 88.3(9) . . ?
O9B Mo2 O8B 108.2(9) . . ?
O9B Mo2 O12B 100.1(10) . . ?
O9B Mo2 O12A 82.0(10) . . ?
O9B Mo2 O10 111.5(10) . . ?
O8A Mo2 O11 162.5(6) . . ?
O8A Mo2 O3 107.9(6) . . ?
O8A Mo2 O4 74.7(6) . . ?
O8A Mo2 O12B 91.7(8) . . ?
O8A Mo2 O12A 87.8(8) . . ?
O8B Mo2 O11 145.0(6) . . ?
O8B Mo2 O3 87.9(6) . . ?
O8B Mo2 O4 55.1(6) . . ?
O8B Mo2 O8A 20.4(6) . . ?
O8B Mo2 O12B 84.1(8) . . ?
O8B Mo2 O12A 86.6(8) . . ?
O8B Mo2 O10 90.3(9) . . ?
O12B Mo2 O11 72.4(6) . . ?
O12B Mo2 O3 79.4(5) . . ?
O12B Mo2 O4 55.5(5) . . ?
O12A Mo2 O11 79.2(6) . . ?
O12A Mo2 O3 97.8(6) . . ?
O12A Mo2 O4 71.5(5) . . ?
O12A Mo2 O12B 18.5(5) . . ?
O10 Mo2 O11 96.2(5) . . ?
O10 Mo2 O3 69.0(4) . . ?
O10 Mo2 O4 95.9(5) . . ?
O10 Mo2 O8A 93.8(8) . . ?
O10 Mo2 O12B 148.1(6) . . ?
O10 Mo2 O12A 166.5(6) . . ?
O5 Mo1 O2 156.3(5) . 3_666 ?
O5 Mo1 O4 156.9(5) . . ?
O5 Mo1 O6A 91.8(5) . . ?
O5 Mo1 O6B 116.4(6) . . ?
O5 Mo1 O15B 106.5(6) . 3_666 ?
O5 Mo1 O8A 90.3(6) . . ?
O5 Mo1 O8B 107.4(7) . . ?
O5 Mo1 O7A 95.1(7) . . ?
O5 Mo1 O7B 114.2(7) . . ?
O2 Mo1 O4 44.2(4) 3_666 . ?
O6A Mo1 O2 74.1(5) . 3_666 ?
O6A Mo1 O4 110.5(5) . . ?
O6A Mo1 O15B 94.4(5) . 3_666 ?
O6A Mo1 O8A 170.0(7) . . ?
O6B Mo1 O2 51.6(5) . 3_666 ?
O6B Mo1 O4 86.0(5) . . ?
O6B Mo1 O6A 24.6(5) . . ?
O6B Mo1 O15B 87.9(6) . 3_666 ?
O6B Mo1 O8A 152.0(7) . . ?
O6B Mo1 O8B 135.0(7) . . ?
O6B Mo1 O7A 101.8(8) . . ?
O6B Mo1 O7B 83.7(8) . . ?
O15B Mo1 O2 57.0(5) 3_666 3_666 ?
O15B Mo1 O4 78.5(5) 3_666 . ?
O15B Mo1 O8A 75.6(7) 3_666 . ?
O8A Mo1 O2 100.5(6) . 3_666 ?
O8A Mo1 O4 68.8(5) . . ?
O8B Mo1 O2 83.8(7) . 3_666 ?
O8B Mo1 O4 52.4(6) . . ?
O8B Mo1 O6A 157.5(7) . . ?
O8B Mo1 O15B 69.3(7) . 3_666 ?
O8B Mo1 O8A 17.2(6) . . ?
O8B Mo1 O7A 83.9(9) . . ?
O7A Mo1 O2 107.1(6) . 3_666 ?
O7A Mo1 O4 73.4(6) . . ?
O7A Mo1 O6A 106.6(8) . . ?
O7A Mo1 O15B 149.4(7) . 3_666 ?
O7A Mo1 O8A 83.0(8) . . ?
O7B Mo1 O2 86.5(6) . 3_666 ?
O7B Mo1 O4 59.9(6) . . ?
O7B Mo1 O6A 94.6(8) . . ?
O7B Mo1 O15B 137.9(6) . 3_666 ?
O7B Mo1 O8A 93.4(8) . . ?
O7B Mo1 O8B 88.2(9) . . ?
O7B Mo1 O7A 21.7(6) . . ?
O11 Mo3 O3 67.5(4) . . ?
O11 Mo3 O2 101.5(4) . . ?
O11 Mo3 O14B 86.1(6) . . ?
O11 Mo3 O14A 100.3(5) . . ?
O11 Mo3 O20A 94.7(5) . 3_666 ?
O11 Mo3 O6B 149.9(5) . 3_666 ?
O13 Mo3 O11 100.4(5) . . ?
O13 Mo3 O3 158.8(5) . . ?
O13 Mo3 O2 154.9(5) . . ?
O13 Mo3 O14B 112.8(6) . . ?
O13 Mo3 O14A 89.9(6) . . ?
O13 Mo3 O20A 99.6(6) . 3_666 ?
O13 Mo3 O6B 109.3(5) . 3_666 ?
O2 Mo3 O3 45.3(4) . . ?
O14B Mo3 O3 84.4(5) . . ?
O14B Mo3 O2 56.8(5) . . ?
O14B Mo3 O14A 25.0(5) . . ?
O14B Mo3 O20A 146.9(6) . 3_666 ?
O14B Mo3 O6B 86.9(6) . 3_666 ?
O14A Mo3 O3 108.9(5) . . ?
O14A Mo3 O2 74.1(5) . . ?
O14A Mo3 O20A 160.6(6) . 3_666 ?
O14A Mo3 O6B 84.8(6) . 3_666 ?
O20A Mo3 O3 65.6(4) 3_666 . ?
O20A Mo3 O2 90.8(5) 3_666 . ?
O6B Mo3 O3 82.8(5) 3_666 . ?
O6B Mo3 O2 51.1(5) 3_666 . ?
O6B Mo3 O20A 76.0(6) 3_666 3_666 ?
O22 Mo04 O1 156.2(5) . . ?
O22 Mo04 O4 154.4(5) . . ?
O22 Mo04 O21A 90.6(5) . . ?
O22 Mo04 O21B 117.1(5) . . ?
O22 Mo04 O19B 112.9(5) . . ?
O22 Mo04 O19A 88.3(5) . . ?
O22 Mo04 O7A 90.4(5) . . ?
O22 Mo04 O7B 105.4(6) . . ?
O22 Mo04 O12A 93.6(6) . . ?
O1 Mo04 O4 48.3(4) . . ?
O21A Mo04 O1 74.3(5) . . ?
O21A Mo04 O4 112.1(5) . . ?
O21A Mo04 O19A 81.4(5) . . ?
O21A Mo04 O7A 172.1(7) . . ?
O21A Mo04 O12A 107.1(7) . . ?
O21B Mo04 O1 53.8(5) . . ?
O21B Mo04 O4 83.8(5) . . ?
O21B Mo04 O21A 28.6(5) . . ?
O21B Mo04 O19B 88.8(6) . . ?
O21B Mo04 O19A 93.2(6) . . ?
O21B Mo04 O7A 152.3(6) . . ?
O21B Mo04 O7B 136.7(6) . . ?
O21B Mo04 O12A 93.6(7) . . ?
O19B Mo04 O1 50.1(5) . . ?
O19B Mo04 O4 80.2(5) . . ?
O19B Mo04 O21A 89.5(6) . . ?
O19B Mo04 O19A 25.9(5) . . ?
O19B Mo04 O7A 82.9(7) . . ?
O19B Mo04 O7B 66.7(8) . . ?
O19B Mo04 O12A 148.9(6) . . ?
O19A Mo04 O1 71.6(5) . . ?
O19A Mo04 O4 106.0(5) . . ?
O7A Mo04 O1 102.1(5) . . ?
O7A Mo04 O4 68.7(5) . . ?
O7A Mo04 O19A 90.8(7) . . ?
O7B Mo04 O1 83.9(6) . . ?
O7B Mo04 O4 58.0(6) . . ?
O7B Mo04 O21A 154.9(7) . . ?
O7B Mo04 O19A 80.0(7) . . ?
O7B Mo04 O7A 18.9(6) . . ?
O7B Mo04 O12A 91.3(8) . . ?
O12B Mo04 O22 110.7(7) . . ?
O12B Mo04 O1 90.5(6) . . ?
O12B Mo04 O4 55.2(6) . . ?
O12B Mo04 O21A 101.0(8) . . ?
O12B Mo04 O21B 81.2(8) . . ?
O12B Mo04 O19B 135.0(7) . . ?
O12B Mo04 O19A 160.7(7) . . ?
O12B Mo04 O7A 86.0(9) . . ?
O12B Mo04 O7B 91.4(9) . . ?
O12B Mo04 O12A 17.9(7) . . ?
O12A Mo04 O1 108.3(5) . . ?
O12A Mo04 O4 69.3(5) . . ?
O12A Mo04 O19A 171.3(6) . . ?
O12A Mo04 O7A 80.6(8) . . ?
O18 Mo5 O3 154.8(5) . 3_666 ?
O18 Mo5 O1 157.1(5) . . ?
O18 Mo5 O17A 88.1(6) . . ?
O18 Mo5 O17B 111.4(6) . . ?
O18 Mo5 O19B 117.8(6) . . ?
O18 Mo5 O19A 89.8(6) . . ?
O18 Mo5 O20A 101.6(6) . . ?
O18 Mo5 O20B 101.3(5) . . ?
O18 Mo5 O10 99.0(5) . 3_666 ?
O1 Mo5 O3 46.9(4) . 3_666 ?
O17A Mo5 O3 104.3(5) . 3_666 ?
O17A Mo5 O1 73.0(5) . . ?
O17B Mo5 O3 78.8(5) . 3_666 ?
O17B Mo5 O1 53.6(5) . . ?
O17B Mo5 O17A 25.5(5) . . ?
O17B Mo5 O10 67.9(7) . 3_666 ?
O19B Mo5 O3 84.4(5) . 3_666 ?
O19B Mo5 O1 51.7(5) . . ?
O19B Mo5 O17A 91.1(6) . . ?
O19B Mo5 O17B 89.3(6) . . ?
O19B Mo5 O19A 28.7(6) . . ?
O19B Mo5 O20A 88.9(7) . . ?
O19B Mo5 O20B 60.7(7) . . ?
O19B Mo5 O10 142.2(5) . 3_666 ?
O19A Mo5 O3 113.1(5) . 3_666 ?
O19A Mo5 O1 75.6(5) . . ?
O19A Mo5 O17A 83.8(6) . . ?
O19A Mo5 O17B 94.2(6) . . ?
O19A Mo5 O10 161.9(6) . 3_666 ?
O20A Mo5 O3 64.8(4) . 3_666 ?
O20A Mo5 O1 98.6(5) . . ?
O20A Mo5 O17A 169.0(5) . . ?
O20A Mo5 O17B 143.6(5) . . ?
O20A Mo5 O19A 101.3(6) . . ?
O20A Mo5 O10 92.5(6) . 3_666 ?
O20B Mo5 O3 78.4(4) . 3_666 ?
O20B Mo5 O1 90.3(5) . . ?
O20B Mo5 O17A 151.6(7) . . ?
O20B Mo5 O17B 143.6(6) . . ?
O20B Mo5 O19A 69.7(6) . . ?
O20B Mo5 O20A 31.6(6) . . ?
O20B Mo5 O10 123.2(6) . 3_666 ?
O10 Mo5 O3 62.4(4) 3_666 3_666 ?
O10 Mo5 O1 90.9(5) 3_666 . ?
O10 Mo5 O17A 80.8(6) 3_666 . ?
O16 Mo4 O2 154.7(4) . . ?
O16 Mo4 O1 152.4(4) . . ?
O16 Mo4 O21A 86.7(4) . . ?
O16 Mo4 O21B 108.4(5) . . ?
O16 Mo4 O17A 91.7(5) . . ?
O16 Mo4 O14B 106.9(5) . . ?
O16 Mo4 O14A 89.4(5) . . ?
O16 Mo4 O15A 94.9(5) . . ?
O1 Mo4 O2 50.1(4) . . ?
O21A Mo4 O2 104.0(4) . . ?
O21A Mo4 O1 69.1(4) . . ?
O21B Mo4 O2 79.3(5) . . ?
O21B Mo4 O1 52.0(5) . . ?
O21B Mo4 O21A 24.8(5) . . ?
O21B Mo4 O17A 90.2(6) . . ?
O21B Mo4 O14A 80.8(5) . . ?
O21B Mo4 O15A 148.7(6) . . ?
O17A Mo4 O2 112.6(5) . . ?
O17A Mo4 O1 71.4(5) . . ?
O17A Mo4 O21A 78.7(5) . . ?
O17A Mo4 O14A 170.9(5) . . ?
O17B Mo4 O16 114.9(6) . . ?
O17B Mo4 O2 88.4(6) . . ?
O17B Mo4 O1 54.6(5) . . ?
O17B Mo4 O21A 89.9(6) . . ?
O17B Mo4 O21B 91.4(6) . . ?
O17B Mo4 O17A 25.0(6) . . ?
O17B Mo4 O14B 136.3(6) . . ?
O17B Mo4 O14A 155.7(6) . . ?
O17B Mo4 O15A 97.5(7) . . ?
O14B Mo4 O2 54.2(5) . . ?
O14B Mo4 O1 82.4(5) . . ?
O14B Mo4 O21A 80.1(5) . . ?
O14B Mo4 O21B 63.0(6) . . ?
O14B Mo4 O17A 150.8(6) . . ?
O14B Mo4 O14A 22.1(5) . . ?
O14B Mo4 O15A 90.8(6) . . ?
O14A Mo4 O2 67.6(5) . . ?
O14A Mo4 O1 104.0(5) . . ?
O14A Mo4 O21A 92.3(5) . . ?
O15A Mo4 O2 71.1(5) . . ?
O15A Mo4 O1 111.1(5) . . ?
O15A Mo4 O21A 170.9(5) . . ?
O15A Mo4 O17A 110.1(6) . . ?
O15A Mo4 O14A 78.8(5) . . ?
O15B Mo4 O16 113.4(5) . . ?
O15B Mo4 O2 58.9(6) . . ?
O15B Mo4 O1 90.8(6) . . ?
O15B Mo4 O21A 159.8(6) . . ?
O15B Mo4 O21B 137.2(6) . . ?
O15B Mo4 O17A 97.4(7) . . ?
O15B Mo4 O17B 79.6(7) . . ?
O15B Mo4 O14B 95.6(6) . . ?
O15B Mo4 O14A 90.5(6) . . ?
O15B Mo4 O15A 21.6(5) . . ?
O28 Co2 O27 85.3(3) . . ?
O28 Co2 N6 91.1(3) . . ?
O28 Co2 N5 174.8(3) . . ?
O28 Co2 N7 88.8(3) . . ?
O28 Co2 N8 91.3(3) . . ?
O27 Co2 N6 88.9(3) . . ?
O27 Co2 N5 90.7(3) . . ?
O27 Co2 N7 174.0(3) . . ?
O27 Co2 N8 92.2(3) . . ?
N5 Co2 N6 85.5(3) . . ?
N5 Co2 N8 92.2(3) . . ?
N7 Co2 N6 92.4(3) . . ?
N7 Co2 N5 95.2(3) . . ?
N7 Co2 N8 86.7(4) . . ?
N8 Co2 N6 177.4(3) . . ?
O23 Co1 N3 88.3(3) . . ?
O23 Co1 N2 174.5(3) . . ?
O23 Co1 N1 90.8(3) . . ?
O23 Co1 N4 92.8(3) . . ?
O24 Co1 O23 85.8(2) . . ?
O24 Co1 N3 171.9(3) . . ?
O24 Co1 N2 89.7(3) . . ?
O24 Co1 N1 92.8(3) . . ?
O24 Co1 N4 89.0(3) . . ?
N3 Co1 N2 96.4(3) . . ?
N3 Co1 N1 92.8(4) . . ?
N3 Co1 N4 85.8(3) . . ?
N1 Co1 N2 86.1(3) . . ?
N1 Co1 N4 176.1(3) . . ?
N4 Co1 N2 90.4(3) . . ?
O3 Si1 O3 180.0 3_666 . ?
O3 Si1 O2 110.8(6) 3_666 . ?
O3 Si1 O2 69.2(6) 3_666 3_666 ?
O3 Si1 O2 69.2(6) . . ?
O3 Si1 O2 110.8(6) . 3_666 ?
O3 Si1 O1 108.6(6) 3_666 3_666 ?
O3 Si1 O1 108.6(6) . . ?
O3 Si1 O1 71.4(6) 3_666 . ?
O3 Si1 O1 71.4(6) . 3_666 ?
O2 Si1 O2 180.0 . 3_666 ?
O2 Si1 O1 75.3(6) . . ?
O2 Si1 O1 75.3(6) 3_666 3_666 ?
O2 Si1 O1 104.7(6) . 3_666 ?
O2 Si1 O1 104.7(6) 3_666 . ?
O1 Si1 O1 180.0 3_666 . ?
O4 Si1 O3 115.3(6) 3_666 . ?
O4 Si1 O3 64.7(6) 3_666 3_666 ?
O4 Si1 O3 64.7(6) . . ?
O4 Si1 O3 115.3(6) . 3_666 ?
O4 Si1 O2 69.1(6) 3_666 . ?
O4 Si1 O2 110.9(6) 3_666 3_666 ?
O4 Si1 O2 69.1(6) . 3_666 ?
O4 Si1 O2 110.9(6) . . ?
O4 Si1 O1 105.7(6) . 3_666 ?
O4 Si1 O1 74.3(6) . . ?
O4 Si1 O1 105.7(6) 3_666 . ?
O4 Si1 O1 74.3(6) 3_666 3_666 ?
O4 Si1 O4 180.0(7) . 3_666 ?
C12 O28 Co2 113.1(6) . . ?
C5 O23 Co1 112.4(5) . . ?
C6 O24 Co1 112.5(5) . . ?
C11 O27 Co2 113.1(6) . . ?
Mo3 O11 Mo2 131.9(5) . . ?
Co2 N6 H6A 109.6 . . ?
Co2 N6 H6B 109.6 . . ?
H6A N6 H6B 108.2 . . ?
C8 N6 Co2 110.1(6) . . ?
C8 N6 H6A 109.6 . . ?
C8 N6 H6B 109.6 . . ?
Co1 N3 H3A 110.4 . . ?
Co1 N3 H3B 110.4 . . ?
H3A N3 H3B 108.6 . . ?
C3 N3 Co1 106.4(6) . . ?
C3 N3 H3A 110.4 . . ?
C3 N3 H3B 110.4 . . ?
Co1 N2 H2A 110.1 . . ?
Co1 N2 H2B 110.1 . . ?
H2A N2 H2B 108.4 . . ?
C2 N2 Co1 108.0(6) . . ?
C2 N2 H2A 110.1 . . ?
C2 N2 H2B 110.1 . . ?
Co2 N5 H5A 110.0 . . ?
Co2 N5 H5B 110.0 . . ?
H5A N5 H5B 108.4 . . ?
C7 N5 Co2 108.4(6) . . ?
C7 N5 H5A 110.0 . . ?
C7 N5 H5B 110.0 . . ?
Co2 N7 H7A 109.9 . . ?
Co2 N7 H7B 109.9 . . ?
H7A N7 H7B 108.3 . . ?
C9 N7 Co2 108.9(7) . . ?
C9 N7 H7A 109.9 . . ?
C9 N7 H7B 109.9 . . ?
Co2 N8 H8A 109.8 . . ?
Co2 N8 H8B 109.8 . . ?
H8A N8 H8B 108.2 . . ?
C10 N8 Co2 109.4(6) . . ?
C10 N8 H8A 109.8 . . ?
C10 N8 H8B 109.8 . . ?
Co1 N1 H1A 109.8 . . ?
Co1 N1 H1B 109.8 . . ?
H1A N1 H1B 108.2 . . ?
C1 N1 Co1 109.4(8) . . ?
C1 N1 H1A 109.8 . . ?
C1 N1 H1B 109.8 . . ?
Co1 N4 H4A 109.7 . . ?
Co1 N4 H4B 109.7 . . ?
H4A N4 H4B 108.2 . . ?
C4 N4 Co1 109.6(6) . . ?
C4 N4 H4A 109.7 . . ?
C4 N4 H4B 109.7 . . ?
O23 C5 C6 114.4(7) . . ?
O25 C5 O23 125.1(7) . . ?
O25 C5 C6 120.5(7) . . ?
O24 C6 C5 114.1(7) . . ?
O26 C6 O24 124.6(7) . . ?
O26 C6 C5 121.3(8) . . ?
O28 C12 C11 115.0(7) . . ?
O30 C12 O28 125.4(9) . . ?
O30 C12 C11 119.6(8) . . ?
O27 C11 C12 113.2(7) . . ?
O29 C11 O27 125.6(9) . . ?
O29 C11 C12 121.2(8) . . ?
N3 C3 H3C 110.5 . . ?
N3 C3 H3D 110.5 . . ?
N3 C3 C4 106.2(7) . . ?
H3C C3 H3D 108.7 . . ?
C4 C3 H3C 110.5 . . ?
C4 C3 H3D 110.5 . . ?
N6 C8 H8C 110.2 . . ?
N6 C8 H8D 110.2 . . ?
N6 C8 C7 107.5(7) . . ?
H8C C8 H8D 108.5 . . ?
C7 C8 H8C 110.2 . . ?
C7 C8 H8D 110.2 . . ?
N5 C7 C8 106.4(8) . . ?
N5 C7 H7C 110.5 . . ?
N5 C7 H7D 110.5 . . ?
C8 C7 H7C 110.5 . . ?
C8 C7 H7D 110.5 . . ?
H7C C7 H7D 108.6 . . ?
N4 C4 C3 105.2(7) . . ?
N4 C4 H4C 110.7 . . ?
N4 C4 H4D 110.7 . . ?
C3 C4 H4C 110.7 . . ?
C3 C4 H4D 110.7 . . ?
H4C C4 H4D 108.8 . . ?
N8 C10 H10A 110.3 . . ?
N8 C10 H10B 110.3 . . ?
H10A C10 H10B 108.6 . . ?
C9 C10 N8 107.0(9) . . ?
C9 C10 H10A 110.3 . . ?
C9 C10 H10B 110.3 . . ?
N7 C9 H9A 109.9 . . ?
N7 C9 H9B 109.9 . . ?
C10 C9 N7 108.7(9) . . ?
C10 C9 H9A 109.9 . . ?
C10 C9 H9B 109.9 . . ?
H9A C9 H9B 108.3 . . ?
N2 C2 H2C 109.2 . . ?
N2 C2 H2D 109.2 . . ?
H2C C2 H2D 107.9 . . ?
C1 C2 N2 112.0(11) . . ?
C1 C2 H2C 109.2 . . ?
C1 C2 H2D 109.2 . . ?
Mo2 O3 Mo3 95.7(4) . . ?
Mo2 O3 Mo5 93.6(4) . 3_666 ?
Mo3 O3 Mo5 92.1(4) . 3_666 ?
Si1 O3 Mo2 126.6(6) . . ?
Si1 O3 Mo3 121.9(5) . . ?
Si1 O3 Mo5 118.6(6) . 3_666 ?
Si1 O3 O4 57.4(6) . . ?
O4 O3 Mo2 69.4(6) . . ?
O4 O3 Mo3 131.5(7) . . ?
O4 O3 Mo5 133.2(7) . 3_666 ?
Mo1 O2 Mo4 93.5(4) 3_666 . ?
Mo3 O2 Mo1 97.9(4) . 3_666 ?
Mo3 O2 Mo4 95.3(4) . . ?
Si1 O2 Mo1 123.2(7) . 3_666 ?
Si1 O2 Mo3 123.3(7) . . ?
Si1 O2 Mo4 116.8(6) . . ?
Si1 O2 O4 53.5(6) . 3_666 ?
O4 O2 Mo1 70.0(6) 3_666 3_666 ?
O4 O2 Mo3 143.3(7) 3_666 . ?
O4 O2 Mo4 119.3(7) 3_666 . ?
N1 C1 H1C 109.2 . . ?
N1 C1 H1D 109.2 . . ?
C2 C1 N1 111.9(13) . . ?
C2 C1 H1C 109.2 . . ?
C2 C1 H1D 109.2 . . ?
H1C C1 H1D 107.9 . . ?
Mo04 O1 Mo4 97.5(4) . . ?
Mo5 O1 Mo04 98.1(4) . . ?
Mo5 O1 Mo4 97.6(4) . . ?
Si1 O1 Mo04 118.9(6) . . ?
Si1 O1 Mo5 122.4(6) . . ?
Si1 O1 Mo4 117.4(6) . . ?
Mo2 O4 Mo1 95.1(5) . . ?
Mo2 O4 Mo04 94.3(4) . . ?
Mo1 O4 Mo04 91.5(4) . . ?
Si1 O4 Mo2 126.4(6) . . ?
Si1 O4 Mo1 123.0(6) . . ?
Si1 O4 Mo04 118.0(7) . . ?
Si1 O4 O3 58.0(6) . . ?
Si1 O4 O2 57.5(6) . 3_666 ?
O3 O4 Mo2 68.6(5) . . ?
O3 O4 Mo1 140.9(8) . . ?
O3 O4 Mo04 123.9(7) . . ?
O3 O4 O2 98.4(8) . 3_666 ?
O2 O4 Mo2 132.4(7) 3_666 . ?
O2 O4 Mo1 65.8(5) 3_666 . ?
O2 O4 Mo04 127.5(7) 3_666 . ?
Mo04 O21A Mo4 117.6(6) . . ?
O21B O21A Mo04 65.1(10) . . ?
O21B O21A Mo4 59.8(10) . . ?
Mo04 O21B Mo4 149.7(8) . . ?
O21A O21B Mo04 86.3(12) . . ?
O21A O21B Mo4 95.4(12) . . ?
Mo5 O17A Mo4 117.0(7) . . ?
O17B O17A Mo5 73.0(12) . . ?
O17B O17A Mo4 51.9(11) . . ?
Mo4 O17B Mo5 147.8(8) . . ?
O17A O17B Mo5 81.5(13) . . ?
O17A O17B Mo4 103.1(15) . . ?
Mo5 O19B Mo04 152.7(8) . . ?
Mo5 O19B O20B 61.9(7) . . ?
O19A O19B Mo04 95.5(14) . . ?
O19A O19B Mo5 90.5(15) . . ?
O19A O19B O20B 100.2(13) . . ?
O20B O19B Mo04 141.9(10) . . ?
Mo5 O19A Mo04 114.3(6) . . ?
O19B O19A Mo04 58.6(12) . . ?
O19B O19A Mo5 60.8(13) . . ?
Mo4 O14B Mo3 147.1(8) . . ?
O14A O14B Mo3 81.0(14) . . ?
O14A O14B Mo4 100.6(16) . . ?
Mo3 O14A Mo4 121.8(7) . . ?
O14B O14A Mo3 74.0(14) . . ?
O14B O14A Mo4 57.3(13) . . ?
Mo5 O20A Mo3 137.1(6) . 3_666 ?
O20B O20A Mo3 119.6(12) . 3_666 ?
O20B O20A Mo5 73.3(9) . . ?
O19B O20B Mo5 57.4(6) . . ?
O20A O20B Mo5 75.1(9) . . ?
O20A O20B O19B 124.8(12) . . ?
O6B O6A Mo1 57.7(12) . . ?
Mo1 O6B Mo3 155.1(8) . 3_666 ?
O6A O6B Mo1 97.7(14) . . ?
O6A O6B Mo3 95.9(14) . 3_666 ?
O15B O15A Mo4 50.3(13) . . ?
Mo4 O15B Mo1 145.2(8) . 3_666 ?
O15A O15B Mo1 76.2(14) . 3_666 ?
O15A O15B Mo4 108.1(17) . . ?
O9B O9A Mo2 101(2) . . ?
O9A O9B Mo2 61.4(19) . . ?
Mo2 O8A Mo1 121.3(8) . . ?
O8B O8A Mo2 68(3) . . ?
O8B O8A Mo1 55(3) . . ?
Mo2 O8B Mo1 154.5(11) . . ?
O8A O8B Mo2 91(3) . . ?
O8A O8B Mo1 107(3) . . ?
Mo1 O7A Mo04 125.2(8) . . ?
O7B O7A Mo1 74(2) . . ?
O7B O7A Mo04 62(2) . . ?
Mo1 O7B Mo04 145.8(11) . . ?
O7A O7B Mo1 84(3) . . ?
O7A O7B Mo04 99(3) . . ?
Mo04 O12B Mo2 150.5(10) . . ?
O12A O12B Mo2 81(3) . . ?
O12A O12B Mo04 112(3) . . ?
Mo04 O12A Mo2 124.9(8) . . ?
O12B O12A Mo2 81(3) . . ?
O12B O12A Mo04 50(3) . . ?
Mo2 O10 Mo5 133.0(6) . 3_666 ?

loop_
_geom_bond_atom_site_label_1
_geom_bond_atom_site_label_2
_geom_bond_distance
_geom_bond_site_symmetry_2
_geom_bond_publ_flag
Mo2 O11 2.154(9) . ?
Mo2 O3 2.331(11) . ?
Mo2 O4 2.345(12) . ?
Mo2 O9A 1.587(7) . ?
Mo2 O9B 1.775(17) . ?
Mo2 O8A 1.909(18) . ?
Mo2 O8B 1.776(18) . ?
Mo2 O12B 2.030(18) . ?
Mo2 O12A 2.029(17) . ?
Mo2 O10 1.806(9) . ?
Mo1 O5 1.649(8) . ?
Mo1 O2 2.374(12) 3_666 ?
Mo1 O4 2.444(12) . ?
Mo1 O6A 1.968(13) . ?
Mo1 O6B 1.680(13) . ?
Mo1 O15B 2.055(14) 3_666 ?
Mo1 O8A 2.143(18) . ?
Mo1 O8B 1.849(18) . ?
Mo1 O7A 1.864(16) . ?
Mo1 O7B 1.801(17) . ?
Mo3 O11 1.685(10) . ?
Mo3 O13 1.682(9) . ?
Mo3 O3 2.403(10) . ?
Mo3 O2 2.321(13) . ?
Mo3 O14B 1.853(14) . ?
Mo3 O14A 1.905(14) . ?
Mo3 O20A 1.955(11) 3_666 ?
Mo3 O6B 1.945(13) 3_666 ?
Mo04 O22 1.639(8) . ?
Mo04 O1 2.340(12) . ?
Mo04 O4 2.490(12) . ?
Mo04 O21A 1.935(12) . ?
Mo04 O21B 1.758(13) . ?
Mo04 O19B 1.869(16) . ?
Mo04 O19A 2.180(15) . ?
Mo04 O7A 2.116(17) . ?
Mo04 O7B 1.897(17) . ?
Mo04 O12B 1.633(18) . ?
Mo04 O12A 1.968(18) . ?
Mo5 O18 1.637(9) . ?
Mo5 O3 2.499(11) 3_666 ?
Mo5 O1 2.304(12) . ?
Mo5 O17A 2.062(13) . ?
Mo5 O17B 1.994(13) . ?
Mo5 O19B 1.740(16) . ?
Mo5 O19A 1.993(15) . ?
Mo5 O20A 1.837(11) . ?
Mo5 O20B 1.821(11) . ?
Mo5 O10 2.036(10) 3_666 ?
Mo4 O16 1.675(6) . ?
Mo4 O2 2.456(12) . ?
Mo4 O1 2.376(12) . ?
Mo4 O21A 2.205(13) . ?
Mo4 O21B 1.914(13) . ?
Mo4 O17A 2.068(14) . ?
Mo4 O17B 1.671(14) . ?
Mo4 O14B 1.829(14) . ?
Mo4 O14A 2.136(13) . ?
Mo4 O15A 2.012(13) . ?
Mo4 O15B 1.629(14) . ?
Co2 O28 1.902(6) . ?
Co2 O27 1.923(6) . ?
Co2 N6 1.952(7) . ?
Co2 N5 1.946(7) . ?
Co2 N7 1.935(8) . ?
Co2 N8 1.947(7) . ?
Co1 O23 1.918(6) . ?
Co1 O24 1.910(6) . ?
Co1 N3 1.951(8) . ?
Co1 N2 1.970(7) . ?
Co1 N1 1.952(8) . ?
Co1 N4 1.958(8) . ?
Si1 O3 1.571(11) . ?
Si1 O3 1.571(11) 3_666 ?
Si1 O2 1.637(13) 3_666 ?
Si1 O2 1.637(13) . ?
Si1 O1 1.714(11) . ?
Si1 O1 1.714(11) 3_666 ?
Si1 O4 1.560(13) . ?
Si1 O4 1.560(13) 3_666 ?
O28 C12 1.286(10) . ?
O23 C5 1.290(10) . ?
O24 C6 1.299(10) . ?
O25 C5 1.235(10) . ?
O26 C6 1.214(11) . ?
O27 C11 1.295(11) . ?
O29 C11 1.212(11) . ?
O30 C12 1.227(11) . ?
N6 H6A 0.9100 . ?
N6 H6B 0.9100 . ?
N6 C8 1.475(12) . ?
N3 H3A 0.9100 . ?
N3 H3B 0.9100 . ?
N3 C3 1.475(14) . ?
N2 H2A 0.9100 . ?
N2 H2B 0.9100 . ?
N2 C2 1.470(15) . ?
N5 H5A 0.9100 . ?
N5 H5B 0.9100 . ?
N5 C7 1.467(13) . ?
N7 H7A 0.9100 . ?
N7 H7B 0.9100 . ?
N7 C9 1.513(14) . ?
N8 H8A 0.9100 . ?
N8 H8B 0.9100 . ?
N8 C10 1.486(15) . ?
N1 H1A 0.9100 . ?
N1 H1B 0.9100 . ?
N1 C1 1.465(16) . ?
N4 H4A 0.9100 . ?
N4 H4B 0.9100 . ?
N4 C4 1.484(11) . ?
C5 C6 1.534(11) . ?
C12 C11 1.535(13) . ?
C3 H3C 0.9900 . ?
C3 H3D 0.9900 . ?
C3 C4 1.510(14) . ?
C8 H8C 0.9900 . ?
C8 H8D 0.9900 . ?
C8 C7 1.506(13) . ?
C7 H7C 0.9900 . ?
C7 H7D 0.9900 . ?
C4 H4C 0.9900 . ?
C4 H4D 0.9900 . ?
C10 H10A 0.9900 . ?
C10 H10B 0.9900 . ?
C10 C9 1.480(17) . ?
C9 H9A 0.9900 . ?
C9 H9B 0.9900 . ?
C2 H2C 0.9900 . ?
C2 H2D 0.9900 . ?
C2 C1 1.41(2) . ?
O3 O4 1.675(15) . ?
O2 O4 1.814(17) 3_666 ?
C1 H1C 0.9900 . ?
C1 H1D 0.9900 . ?
O21A O21B 0.929(17) . ?
O17A O17B 0.897(19) . ?
O19B O19A 0.957(18) . ?
O19B O20B 1.80(2) . ?
O14B O14A 0.816(16) . ?
O20A O20B 1.00(2) . ?
O6A O6B 0.826(16) . ?
O15A O15B 0.779(15) . ?
O9A O9B 0.55(3) . ?
O8A O8B 0.665(18) . ?
O7A O7B 0.69(2) . ?
O12B O12A 0.651(17) . ?

loop_
_geom_torsion_atom_site_label_1
_geom_torsion_atom_site_label_2
_geom_torsion_atom_site_label_3
_geom_torsion_atom_site_label_4
_geom_torsion
_geom_torsion_site_symmetry_1
_geom_torsion_site_symmetry_2
_geom_torsion_site_symmetry_3
_geom_torsion_site_symmetry_4
_geom_torsion_publ_flag
Mo2 O3 O4 Mo1 70.7(11) . . . . ?
Mo2 O3 O4 Mo04 -80.4(7) . . . . ?
Mo2 O3 O4 Si1 175.3(6) . . . . ?
Mo2 O3 O4 O2 132.4(7) . . . 3_666 ?
Mo2 O8A O8B Mo1 162(2) . . . . ?
Mo2 O12B O12A Mo04 152.1(18) . . . . ?
Mo1 O6A O6B Mo3 -159.0(11) . . . 3_666 ?
Mo1 O8A O8B Mo2 -162(2) . . . . ?
Mo1 O7A O7B Mo04 145.7(13) . . . . ?
Mo3 O3 O4 Mo2 79.0(8) . . . . ?
Mo3 O3 O4 Mo1 149.8(8) . . . . ?
Mo3 O3 O4 Mo04 -1.4(14) . . . . ?
Mo3 O3 O4 Si1 -105.7(8) . . . . ?
Mo3 O3 O4 O2 -148.5(8) . . . 3_666 ?
Mo3 O14B O14A Mo4 -146.7(8) . . . . ?
Mo3 O20A O20B Mo5 -135.2(10) 3_666 . . . ?
Mo3 O20A O20B O19B -104.9(13) 3_666 . . . ?
Mo04 O21A O21B Mo4 -149.6(8) . . . . ?
Mo04 O19B O19A Mo5 -153.3(9) . . . . ?
Mo04 O19B O20B Mo5 162.1(14) . . . . ?
Mo04 O19B O20B O20A 126.7(17) . . . . ?
Mo04 O7A O7B Mo1 -145.7(13) . . . . ?
Mo04 O12B O12A Mo2 -152.1(18) . . . . ?
Mo5 O3 O4 Mo2 -75.0(8) 3_666 . . . ?
Mo5 O3 O4 Mo1 -4.2(18) 3_666 . . . ?
Mo5 O3 O4 Mo04 -155.3(6) 3_666 . . . ?
Mo5 O3 O4 Si1 100.3(9) 3_666 . . . ?
Mo5 O3 O4 O2 57.5(11) 3_666 . . 3_666 ?
Mo5 O17A O17B Mo4 147.5(10) . . . . ?
Mo5 O19B O19A Mo04 153.3(9) . . . . ?
Mo5 O19B O20B O20A -35.4(14) . . . . ?
Mo5 O20A O20B O19B 30.3(12) . . . . ?
Mo4 O21A O21B Mo04 149.6(8) . . . . ?
Mo4 O17A O17B Mo5 -147.5(10) . . . . ?
Mo4 O14B O14A Mo3 146.7(8) . . . . ?
Mo4 O15A O15B Mo1 144.0(10) . . . 3_666 ?
Co2 O28 C12 O30 -177.4(8) . . . . ?
Co2 O28 C12 C11 2.6(9) . . . . ?
Co2 O27 C11 O29 -175.9(7) . . . . ?
Co2 O27 C11 C12 4.1(9) . . . . ?
Co2 N6 C8 C7 -32.8(9) . . . . ?
Co2 N5 C7 C8 -44.3(9) . . . . ?
Co2 N7 C9 C10 34.4(12) . . . . ?
Co2 N8 C10 C9 39.1(11) . . . . ?
Co1 O23 C5 O25 172.6(6) . . . . ?
Co1 O23 C5 C6 -7.7(9) . . . . ?
Co1 O24 C6 O26 172.6(7) . . . . ?
Co1 O24 C6 C5 -7.4(8) . . . . ?
Co1 N3 C3 C4 -48.2(8) . . . . ?
Co1 N2 C2 C1 -31.8(17) . . . . ?
Co1 N1 C1 C2 -28.3(19) . . . . ?
Co1 N4 C4 C3 -35.8(9) . . . . ?
Si1 O3 O4 Mo2 -175.3(6) . . . . ?
Si1 O3 O4 Mo1 -104.5(12) . . . . ?
Si1 O3 O4 Mo04 104.4(8) . . . . ?
Si1 O3 O4 O2 -42.8(6) . . . 3_666 ?
O28 C12 C11 O27 -4.6(11) . . . . ?
O28 C12 C11 O29 175.4(8) . . . . ?
O23 C5 C6 O24 10.4(10) . . . . ?
O23 C5 C6 O26 -169.6(8) . . . . ?
O25 C5 C6 O24 -170.0(7) . . . . ?
O25 C5 C6 O26 10.0(12) . . . . ?
O30 C12 C11 O27 175.4(8) . . . . ?
O30 C12 C11 O29 -4.6(13) . . . . ?
O16 Mo4 O17B Mo5 118.3(16) . . . . ?
O16 Mo4 O17B O17A 23.5(16) . . . . ?
O16 Mo4 O14B Mo3 128.9(14) . . . . ?
O16 Mo4 O14B O14A 39.1(15) . . . . ?
O16 Mo4 O15B Mo1 -124.7(13) . . . 3_666 ?
O16 Mo4 O15B O15A -33.0(18) . . . . ?
O11 Mo2 O9A O9B -117(4) . . . . ?
O11 Mo2 O9B O9A 65(4) . . . . ?
O11 Mo2 O8B Mo1 21(4) . . . . ?
O11 Mo2 O8B O8A 158(2) . . . . ?
O11 Mo2 O10 Mo5 43.1(12) . . . 3_666 ?
O11 Mo3 O14B Mo4 139.7(15) . . . . ?
O11 Mo3 O14B O14A -124.7(14) . . . . ?
N6 C8 C7 N5 50.2(10) . . . . ?
N3 C3 C4 N4 55.0(10) . . . . ?
N2 C2 C1 N1 40(2) . . . . ?
N8 C10 C9 N7 -47.7(13) . . . . ?
O22 Mo04 O21B Mo4 118.7(14) . . . . ?
O22 Mo04 O21B O21A 24.2(13) . . . . ?
O22 Mo04 O19B Mo5 -121.2(17) . . . . ?
O22 Mo04 O19B O19A -19.3(14) . . . . ?
O22 Mo04 O19B O20B 95.0(13) . . . . ?
O22 Mo04 O7B Mo1 131.1(17) . . . . ?
O22 Mo04 O7B O7A 39(3) . . . . ?
O22 Mo04 O12B Mo2 -127(2) . . . . ?
O22 Mo04 O12B O12A -17(4) . . . . ?
O13 Mo3 O11 Mo2 148.0(8) . . . . ?
O13 Mo3 O14B Mo4 -120.7(14) . . . . ?
O13 Mo3 O14B O14A -25.1(15) . . . . ?
O5 Mo1 O6B Mo3 124.6(19) . . . 3_666 ?
O5 Mo1 O6B O6A 2.2(17) . . . . ?
O5 Mo1 O8B Mo2 142(3) . . . . ?
O5 Mo1 O8B O8A 7(4) . . . . ?
O5 Mo1 O7A Mo04 -170.0(12) . . . . ?
O5 Mo1 O7A O7B 152(3) . . . . ?
O5 Mo1 O7B Mo04 -127.5(17) . . . . ?
O5 Mo1 O7B O7A -31(3) . . . . ?
O18 Mo5 O19B Mo04 116.8(17) . . . . ?
O18 Mo5 O19B O19A 13.7(14) . . . . ?
O18 Mo5 O19B O20B -87.6(7) . . . . ?
O18 Mo5 O20A Mo3 -151.4(12) . . . 3_666 ?
O18 Mo5 O20A O20B 92.7(11) . . . . ?
O18 Mo5 O20B O19B 115.7(7) . . . . ?
O18 Mo5 O20B O20A -93.8(11) . . . . ?
O3 Mo2 O9A O9B -154(3) . . . . ?
O3 Mo2 O9B O9A 52(6) . . . . ?
O3 Mo2 O8B Mo1 53(3) . . . . ?
O3 Mo2 O8B O8A -169(3) . . . . ?
O3 Mo2 O10 Mo5 -14.9(10) . . . 3_666 ?
O3 Mo3 O11 Mo2 -13.8(6) . . . . ?
O3 Mo3 O14B Mo4 71.9(15) . . . . ?
O3 Mo3 O14B O14A 167.6(14) . . . . ?
O3 Mo5 O19B Mo04 -75.8(18) 3_666 . . . ?
O3 Mo5 O19B O19A -178.9(12) 3_666 . . . ?
O3 Mo5 O19B O20B 79.8(5) 3_666 . . . ?
O3 Mo5 O20A Mo3 6.1(10) 3_666 . . 3_666 ?
O3 Mo5 O20A O20B -109.8(12) 3_666 . . . ?
O3 Mo5 O20B O19B -90.1(6) 3_666 . . . ?
O3 Mo5 O20B O20A 60.4(10) 3_666 . . . ?
O3 Si1 O2 Mo1 56.9(8) 3_666 . . 3_666 ?
O3 Si1 O2 Mo1 -123.1(8) . . . 3_666 ?
O3 Si1 O2 Mo3 5.5(6) . . . . ?
O3 Si1 O2 Mo3 -174.5(6) 3_666 . . . ?
O3 Si1 O2 Mo4 122.6(8) . . . . ?
O3 Si1 O2 Mo4 -57.4(8) 3_666 . . . ?
O3 Si1 O2 O4 50.5(7) 3_666 . . 3_666 ?
O3 Si1 O2 O4 -129.5(7) . . . 3_666 ?
O3 Si1 O1 Mo04 49.6(8) . . . . ?
O3 Si1 O1 Mo04 -130.4(8) 3_666 . . . ?
O3 Si1 O1 Mo5 -7.7(6) 3_666 . . . ?
O3 Si1 O1 Mo5 172.3(6) . . . . ?
O3 Si1 O1 Mo4 -67.4(7) . . . . ?
O3 Si1 O1 Mo4 112.6(7) 3_666 . . . ?
O3 Si1 O4 Mo2 5.5(6) . . . . ?
O3 Si1 O4 Mo2 -174.5(6) 3_666 . . . ?
O3 Si1 O4 Mo1 133.2(9) . . . . ?
O3 Si1 O4 Mo1 -46.8(9) 3_666 . . . ?
O3 Si1 O4 Mo04 -114.3(8) . . . . ?
O3 Si1 O4 Mo04 65.7(8) 3_666 . . . ?
O3 Si1 O4 O3 179.998(4) 3_666 . . . ?
O3 Si1 O4 O2 -52.9(7) 3_666 . . 3_666 ?
O3 Si1 O4 O2 127.1(7) . . . 3_666 ?
O2 Mo1 O6B Mo3 -31.0(17) 3_666 . . 3_666 ?
O2 Mo1 O6B O6A -153.5(17) 3_666 . . . ?
O2 Mo1 O8B Mo2 -59(3) 3_666 . . . ?
O2 Mo1 O8B O8A 166(3) 3_666 . . . ?
O2 Mo1 O7A Mo04 18.6(14) 3_666 . . . ?
O2 Mo1 O7A O7B -19(3) 3_666 . . . ?
O2 Mo1 O7B Mo04 64.7(18) 3_666 . . . ?
O2 Mo1 O7B O7A 162(3) 3_666 . . . ?
O2 Mo3 O11 Mo2 -44.4(8) . . . . ?
O2 Mo3 O14B Mo4 33.2(13) . . . . ?
O2 Mo3 O14B O14A 128.8(15) . . . . ?
O2 Mo4 O17B Mo5 -71.9(17) . . . . ?
O2 Mo4 O17B O17A -166.7(14) . . . . ?
O2 Mo4 O14B Mo3 -32.3(12) . . . . ?
O2 Mo4 O14B O14A -122.1(16) . . . . ?
O2 Mo4 O15B Mo1 28.1(11) . . . 3_666 ?
O2 Mo4 O15B O15A 119.8(18) . . . . ?
O2 Si1 O3 Mo2 47.4(8) 3_666 . . . ?
O2 Si1 O3 Mo2 -132.6(8) . . . . ?
O2 Si1 O3 Mo3 174.8(6) 3_666 . . . ?
O2 Si1 O3 Mo3 -5.2(6) . . . . ?
O2 Si1 O3 Mo5 -72.3(7) 3_666 . . 3_666 ?
O2 Si1 O3 Mo5 107.7(7) . . . 3_666 ?
O2 Si1 O3 O4 52.9(7) 3_666 . . . ?
O2 Si1 O3 O4 -127.1(7) . . . . ?
O2 Si1 O1 Mo04 111.1(8) . . . . ?
O2 Si1 O1 Mo04 -68.9(8) 3_666 . . . ?
O2 Si1 O1 Mo5 53.8(8) 3_666 . . . ?
O2 Si1 O1 Mo5 -126.2(8) . . . . ?
O2 Si1 O1 Mo4 -5.8(6) . . . . ?
O2 Si1 O1 Mo4 174.2(6) 3_666 . . . ?
O2 Si1 O4 Mo2 58.4(9) . . . . ?
O2 Si1 O4 Mo2 -121.6(9) 3_666 . . . ?
O2 Si1 O4 Mo1 6.2(6) 3_666 . . . ?
O2 Si1 O4 Mo1 -173.8(6) . . . . ?
O2 Si1 O4 Mo04 118.6(8) 3_666 . . . ?
O2 Si1 O4 Mo04 -61.4(8) . . . . ?
O2 Si1 O4 O3 -127.1(7) 3_666 . . . ?
O2 Si1 O4 O3 52.9(7) . . . . ?
O2 Si1 O4 O2 180.000(3) . . . 3_666 ?
O1 Mo04 O21B Mo4 -35.3(13) . . . . ?
O1 Mo04 O21B O21A -129.8(13) . . . . ?
O1 Mo04 O19B Mo5 39.0(15) . . . . ?
O1 Mo04 O19B O19A 141.0(15) . . . . ?
O1 Mo04 O19B O20B -104.7(15) . . . . ?
O1 Mo04 O7B Mo1 -71.2(18) . . . . ?
O1 Mo04 O7B O7A -164(3) . . . . ?
O1 Mo04 O12B Mo2 64(2) . . . . ?
O1 Mo04 O12B O12A 174(3) . . . . ?
O1 Mo5 O19B Mo04 -38.8(15) . . . . ?
O1 Mo5 O19B O19A -141.9(14) . . . . ?
O1 Mo5 O19B O20B 116.8(8) . . . . ?
O1 Mo5 O20A Mo3 39.5(13) . . . 3_666 ?
O1 Mo5 O20A O20B -76.3(11) . . . . ?
O1 Mo5 O20B O19B -44.4(6) . . . . ?
O1 Mo5 O20B O20A 106.1(11) . . . . ?
O1 Mo4 O17B Mo5 -32.0(14) . . . . ?
O1 Mo4 O17B O17A -126.8(17) . . . . ?
O1 Mo4 O14B Mo3 -77.7(15) . . . . ?
O1 Mo4 O14B O14A -167.5(15) . . . . ?
O1 Mo4 O15B Mo1 68.8(14) . . . 3_666 ?
O1 Mo4 O15B O15A 160.5(17) . . . . ?
O1 Si1 O3 Mo2 -67.2(8) . . . . ?
O1 Si1 O3 Mo2 112.8(8) 3_666 . . . ?
O1 Si1 O3 Mo3 -119.7(8) 3_666 . . . ?
O1 Si1 O3 Mo3 60.3(8) . . . . ?
O1 Si1 O3 Mo5 -6.9(5) 3_666 . . 3_666 ?
O1 Si1 O3 Mo5 173.1(5) . . . 3_666 ?
O1 Si1 O3 O4 118.4(7) 3_666 . . . ?
O1 Si1 O3 O4 -61.6(7) . . . . ?
O1 Si1 O2 Mo1 -60.1(8) 3_666 . . 3_666 ?
O1 Si1 O2 Mo1 119.9(8) . . . 3_666 ?
O1 Si1 O2 Mo3 -111.5(7) . . . . ?
O1 Si1 O2 Mo3 68.5(7) 3_666 . . . ?
O1 Si1 O2 Mo4 5.6(6) . . . . ?
O1 Si1 O2 Mo4 -174.4(6) 3_666 . . . ?
O1 Si1 O2 O4 113.5(7) . . . 3_666 ?
O1 Si1 O2 O4 -66.4(7) 3_666 . . 3_666 ?
O1 Si1 O4 Mo2 125.5(9) . . . . ?
O1 Si1 O4 Mo2 -54.5(9) 3_666 . . . ?
O1 Si1 O4 Mo1 73.2(8) 3_666 . . . ?
O1 Si1 O4 Mo1 -106.8(8) . . . . ?
O1 Si1 O4 Mo04 -174.3(6) 3_666 . . . ?
O1 Si1 O4 Mo04 5.7(6) . . . . ?
O1 Si1 O4 O3 -60.0(7) 3_666 . . . ?
O1 Si1 O4 O3 120.0(7) . . . . ?
O1 Si1 O4 O2 -112.9(7) . . . 3_666 ?
O1 Si1 O4 O2 67.1(7) 3_666 . . 3_666 ?
O4 Mo2 O9A O9B -13(6) . . . . ?
O4 Mo2 O9B O9A 174(3) . . . . ?
O4 Mo2 O8B Mo1 25(2) . . . . ?
O4 Mo2 O8B O8A 163(4) . . . . ?
O4 Mo2 O10 Mo5 -47.6(12) . . . 3_666 ?
O4 Mo1 O6B Mo3 -61(2) . . . 3_666 ?
O4 Mo1 O6B O6A 176.1(15) . . . . ?
O4 Mo1 O8B Mo2 -25(2) . . . . ?
O4 Mo1 O8B O8A -160(4) . . . . ?
O4 Mo1 O7A Mo04 -10.5(10) . . . . ?
O4 Mo1 O7A O7B -48(3) . . . . ?
O4 Mo1 O7B Mo04 27.4(15) . . . . ?
O4 Mo1 O7B O7A 124(3) . . . . ?
O4 Mo04 O21B Mo4 -76.8(15) . . . . ?
O4 Mo04 O21B O21A -171.2(11) . . . . ?
O4 Mo04 O19B Mo5 81.8(18) . . . . ?
O4 Mo04 O19B O19A -176.3(13) . . . . ?
O4 Mo04 O19B O20B -61.9(13) . . . . ?
O4 Mo04 O7B Mo1 -27.4(15) . . . . ?
O4 Mo04 O7B O7A -120(3) . . . . ?
O4 Mo04 O12B Mo2 28.2(17) . . . . ?
O4 Mo04 O12B O12A 138(4) . . . . ?
O4 Si1 O3 Mo2 174.5(7) 3_666 . . . ?
O4 Si1 O3 Mo2 -5.5(7) . . . . ?
O4 Si1 O3 Mo3 -58.1(9) 3_666 . . . ?
O4 Si1 O3 Mo3 121.9(9) . . . . ?
O4 Si1 O3 Mo5 54.8(8) 3_666 . . 3_666 ?
O4 Si1 O3 Mo5 -125.2(8) . . . 3_666 ?
O4 Si1 O3 O4 179.999(4) 3_666 . . . ?
O4 Si1 O2 Mo1 -173.7(7) . . . 3_666 ?
O4 Si1 O2 Mo1 6.3(7) 3_666 . . 3_666 ?
O4 Si1 O2 Mo3 135.0(8) 3_666 . . . ?
O4 Si1 O2 Mo3 -45.0(8) . . . . ?
O4 Si1 O2 Mo4 72.1(8) . . . . ?
O4 Si1 O2 Mo4 -107.9(8) 3_666 . . . ?
O4 Si1 O2 O4 180.001(3) . . . 3_666 ?
O4 Si1 O1 Mo04 173.9(6) 3_666 . . . ?
O4 Si1 O1 Mo04 -6.1(6) . . . . ?
O4 Si1 O1 Mo5 -63.4(8) 3_666 . . . ?
O4 Si1 O1 Mo5 116.6(8) . . . . ?
O4 Si1 O1 Mo4 -123.1(7) . . . . ?
O4 Si1 O1 Mo4 56.9(7) 3_666 . . . ?
O21A Mo04 O21B Mo4 94.4(19) . . . . ?
O21A Mo04 O19B Mo5 -30.8(18) . . . . ?
O21A Mo04 O19B O19A 71.1(13) . . . . ?
O21A Mo04 O19B O20B -174.5(14) . . . . ?
O21A Mo04 O7B Mo1 -101(2) . . . . ?
O21A Mo04 O7B O7A 167(2) . . . . ?
O21A Mo04 O12B Mo2 138(2) . . . . ?
O21A Mo04 O12B O12A -112(3) . . . . ?
O21A Mo4 O17B Mo5 32.1(17) . . . . ?
O21A Mo4 O17B O17A -62.7(14) . . . . ?
O21A Mo4 O14B Mo3 -147.7(16) . . . . ?
O21A Mo4 O14B O14A 122.5(15) . . . . ?
O21A Mo4 O15B Mo1 63(2) . . . 3_666 ?
O21A Mo4 O15B O15A 154.5(15) . . . . ?
O21B Mo04 O19B Mo5 -2.2(18) . . . . ?
O21B Mo04 O19B O19A 99.8(13) . . . . ?
O21B Mo04 O19B O20B -145.9(14) . . . . ?
O21B Mo04 O7B Mo1 -59(2) . . . . ?
O21B Mo04 O7B O7A -152(2) . . . . ?
O21B Mo04 O12B Mo2 117(2) . . . . ?
O21B Mo04 O12B O12A -133(3) . . . . ?
O21B Mo4 O17B Mo5 7.3(17) . . . . ?
O21B Mo4 O17B O17A -87.5(14) . . . . ?
O21B Mo4 O14B Mo3 -128.7(17) . . . . ?
O21B Mo4 O14B O14A 141.5(16) . . . . ?
O21B Mo4 O15B Mo1 41.8(18) . . . 3_666 ?
O21B Mo4 O15B O15A 133.5(16) . . . . ?
O17A Mo5 O19B Mo04 28.4(18) . . . . ?
O17A Mo5 O19B O19A -74.7(12) . . . . ?
O17A Mo5 O19B O20B -176.0(6) . . . . ?
O17A Mo5 O20A Mo3 0(4) . . . 3_666 ?
O17A Mo5 O20A O20B -116(3) . . . . ?
O17A Mo5 O20B O19B 8.4(13) . . . . ?
O17A Mo5 O20B O20A 158.9(12) . . . . ?
O17A Mo4 O17B Mo5 95(2) . . . . ?
O17A Mo4 O14B Mo3 -103.7(17) . . . . ?
O17A Mo4 O14B O14A 166.5(13) . . . . ?
O17A Mo4 O15B Mo1 140.2(13) . . . 3_666 ?
O17A Mo4 O15B O15A -128.1(17) . . . . ?
O17B Mo5 O19B Mo04 3.0(18) . . . . ?
O17B Mo5 O19B O19A -100.2(12) . . . . ?
O17B Mo5 O19B O20B 158.5(6) . . . . ?
O17B Mo5 O20A Mo3 3(2) . . . 3_666 ?
O17B Mo5 O20A O20B -112.7(12) . . . . ?
O17B Mo5 O20B O19B -38.1(11) . . . . ?
O17B Mo5 O20B O20A 112.4(14) . . . . ?
O17B Mo4 O14B Mo3 -68.4(19) . . . . ?
O17B Mo4 O14B O14A -158.2(14) . . . . ?
O17B Mo4 O15B Mo1 122.5(15) . . . 3_666 ?
O17B Mo4 O15B O15A -145.8(18) . . . . ?
O19B Mo04 O21B Mo4 3.5(15) . . . . ?
O19B Mo04 O21B O21A -91.0(12) . . . . ?
O19B Mo04 O7B Mo1 -120.2(19) . . . . ?
O19B Mo04 O7B O7A 147(3) . . . . ?
O19B Mo04 O12B Mo2 37(3) . . . . ?
O19B Mo04 O12B O12A 148(3) . . . . ?
O19B Mo5 O20A Mo3 90.4(13) . . . 3_666 ?
O19B Mo5 O20A O20B -25.4(11) . . . . ?
O19B Mo5 O20B O20A 150.5(12) . . . . ?
O19A Mo04 O21B Mo4 29.0(15) . . . . ?
O19A Mo04 O21B O21A -65.4(11) . . . . ?
O19A Mo04 O19B Mo5 -102(2) . . . . ?
O19A Mo04 O19B O20B 114(2) . . . . ?
O19A Mo04 O7B Mo1 -143.5(19) . . . . ?
O19A Mo04 O7B O7A 124(3) . . . . ?
O19A Mo04 O12B Mo2 42(4) . . . . ?
O19A Mo04 O12B O12A 153(2) . . . . ?
O19A Mo5 O19B Mo04 103(2) . . . . ?
O19A Mo5 O19B O20B -101.3(12) . . . . ?
O19A Mo5 O20A Mo3 116.5(12) . . . 3_666 ?
O19A Mo5 O20A O20B 0.6(12) . . . . ?
O19A Mo5 O20B O19B 30.1(6) . . . . ?
O19A Mo5 O20B O20A -179.3(12) . . . . ?
O19A O19B O20B Mo5 -85.0(15) . . . . ?
O19A O19B O20B O20A -120.4(19) . . . . ?
O14B Mo3 O11 Mo2 -99.4(8) . . . . ?
O14B Mo4 O17B Mo5 -43(2) . . . . ?
O14B Mo4 O17B O17A -138.2(13) . . . . ?
O14B Mo4 O15B Mo1 -13.6(14) . . . 3_666 ?
O14B Mo4 O15B O15A 78.1(17) . . . . ?
O14A Mo3 O11 Mo2 -120.1(8) . . . . ?
O14A Mo3 O14B Mo4 -96(2) . . . . ?
O14A Mo4 O17B Mo5 -63(3) . . . . ?
O14A Mo4 O17B O17A -158.0(13) . . . . ?
O14A Mo4 O14B Mo3 90(2) . . . . ?
O14A Mo4 O15B Mo1 -35.1(14) . . . 3_666 ?
O14A Mo4 O15B O15A 56.6(17) . . . . ?
O20A Mo3 O11 Mo2 47.3(9) 3_666 . . . ?
O20A Mo3 O14B Mo4 47(2) 3_666 . . . ?
O20A Mo3 O14B O14A 142.8(13) 3_666 . . . ?
O20A Mo5 O19B Mo04 -140.6(18) . . . . ?
O20A Mo5 O19B O19A 116.2(12) . . . . ?
O20A Mo5 O19B O20B 14.9(5) . . . . ?
O20A Mo5 O20B O19B -150.5(12) . . . . ?
O20B Mo5 O19B Mo04 -156(2) . . . . ?
O20B Mo5 O19B O19A 101.3(12) . . . . ?
O20B Mo5 O20A Mo3 115.8(19) . . . 3_666 ?
O20B O19B O19A Mo04 -145.2(12) . . . . ?
O20B O19B O19A Mo5 61.5(8) . . . . ?
O6A Mo1 O6B Mo3 122(3) . . . 3_666 ?
O6A Mo1 O8B Mo2 -70(4) . . . . ?
O6A Mo1 O8B O8A 155(3) . . . . ?
O6A Mo1 O7A Mo04 96.6(12) . . . . ?
O6A Mo1 O7A O7B 59(3) . . . . ?
O6A Mo1 O7B Mo04 138.4(18) . . . . ?
O6A Mo1 O7B O7A -125(3) . . . . ?
O6B Mo1 O8B Mo2 -52(3) . . . . ?
O6B Mo1 O8B O8A 173(3) . . . . ?
O6B Mo1 O7A Mo04 71.7(13) . . . . ?
O6B Mo1 O7A O7B 34(3) . . . . ?
O6B Mo1 O7B Mo04 116.4(19) . . . . ?
O6B Mo1 O7B O7A -147(3) . . . . ?
O6B Mo3 O11 Mo2 -22.6(15) 3_666 . . . ?
O6B Mo3 O14B Mo4 -11.1(15) 3_666 . . . ?
O6B Mo3 O14B O14A 84.5(14) 3_666 . . . ?
O15A Mo4 O17B Mo5 -142.6(17) . . . . ?
O15A Mo4 O17B O17A 122.6(14) . . . . ?
O15A Mo4 O14B Mo3 33.5(15) . . . . ?
O15A Mo4 O14B O14A -56.3(15) . . . . ?
O15A Mo4 O15B Mo1 -92(2) . . . 3_666 ?
O15B Mo1 O6B Mo3 17(2) 3_666 . . 3_666 ?
O15B Mo1 O6B O6A -105.3(15) 3_666 . . . ?
O15B Mo1 O8B Mo2 -116(3) 3_666 . . . ?
O15B Mo1 O8B O8A 109(3) 3_666 . . . ?
O15B Mo1 O7A Mo04 -35(2) 3_666 . . . ?
O15B Mo1 O7A O7B -72(3) 3_666 . . . ?
O15B Mo1 O7B Mo04 37(3) 3_666 . . . ?
O15B Mo1 O7B O7A 134(2) 3_666 . . . ?
O15B Mo4 O17B Mo5 -130.6(18) . . . . ?
O15B Mo4 O17B O17A 134.6(15) . . . . ?
O15B Mo4 O14B Mo3 12.4(16) . . . . ?
O15B Mo4 O14B O14A -77.4(15) . . . . ?
O9A Mo2 O8B Mo1 -140(3) . . . . ?
O9A Mo2 O8B O8A -2(3) . . . . ?
O9A Mo2 O10 Mo5 137.2(13) . . . 3_666 ?
O9B Mo2 O8B Mo1 -125(3) . . . . ?
O9B Mo2 O8B O8A 12(3) . . . . ?
O9B Mo2 O10 Mo5 147.7(13) . . . 3_666 ?
O8A Mo2 O9A O9B 51(4) . . . . ?
O8A Mo2 O9B O9A -130(4) . . . . ?
O8A Mo2 O8B Mo1 -137(5) . . . . ?
O8A Mo2 O10 Mo5 -122.6(12) . . . 3_666 ?
O8A Mo1 O6B Mo3 -36(3) . . . 3_666 ?
O8A Mo1 O6B O6A -158.6(15) . . . . ?
O8A Mo1 O8B Mo2 135(6) . . . . ?
O8A Mo1 O7A Mo04 -80.4(12) . . . . ?
O8A Mo1 O7A O7B -118(3) . . . . ?
O8A Mo1 O7B Mo04 -35.6(19) . . . . ?
O8A Mo1 O7B O7A 61(3) . . . . ?
O8B Mo2 O9A O9B 52(4) . . . . ?
O8B Mo2 O9B O9A -134(4) . . . . ?
O8B Mo2 O10 Mo5 -102.5(13) . . . 3_666 ?
O8B Mo1 O6B Mo3 -40(3) . . . 3_666 ?
O8B Mo1 O6B O6A -162.9(14) . . . . ?
O8B Mo1 O7A Mo04 -63.0(12) . . . . ?
O8B Mo1 O7A O7B -101(3) . . . . ?
O8B Mo1 O7B Mo04 -19.2(19) . . . . ?
O8B Mo1 O7B O7A 78(3) . . . . ?
O7A Mo1 O6B Mo3 -134(2) . . . 3_666 ?
O7A Mo1 O6B O6A 104.0(15) . . . . ?
O7A Mo1 O8B Mo2 49(3) . . . . ?
O7A Mo1 O8B O8A -86(3) . . . . ?
O7A Mo1 O7B Mo04 -97(4) . . . . ?
O7A Mo04 O21B Mo4 -69(2) . . . . ?
O7A Mo04 O21B O21A -163.4(15) . . . . ?
O7A Mo04 O19B Mo5 151.3(19) . . . . ?
O7A Mo04 O19B O19A -106.8(13) . . . . ?
O7A Mo04 O19B O20B 7.5(13) . . . . ?
O7A Mo04 O7B Mo1 92(4) . . . . ?
O7A Mo04 O12B Mo2 -39(2) . . . . ?
O7A Mo04 O12B O12A 72(3) . . . . ?
O7B Mo1 O6B Mo3 -122(2) . . . 3_666 ?
O7B Mo1 O6B O6A 116.0(15) . . . . ?
O7B Mo1 O8B Mo2 27(3) . . . . ?
O7B Mo1 O8B O8A -108(3) . . . . ?
O7B Mo1 O7A Mo04 38(2) . . . . ?
O7B Mo04 O21B Mo4 -50(2) . . . . ?
O7B Mo04 O21B O21A -144.3(13) . . . . ?
O7B Mo04 O19B Mo5 141(2) . . . . ?
O7B Mo04 O19B O19A -117.0(14) . . . . ?
O7B Mo04 O19B O20B -2.6(13) . . . . ?
O7B Mo04 O12B Mo2 -20(2) . . . . ?
O7B Mo04 O12B O12A 90(3) . . . . ?
O12B Mo2 O9A O9B -45(4) . . . . ?
O12B Mo2 O9B O9A 139(4) . . . . ?
O12B Mo2 O8B Mo1 -26(3) . . . . ?
O12B Mo2 O8B O8A 111(3) . . . . ?
O12B Mo2 O10 Mo5 -23(2) . . . 3_666 ?
O12B Mo04 O21B Mo4 -132.4(16) . . . . ?
O12B Mo04 O21B O21A 133.1(13) . . . . ?
O12B Mo04 O19B Mo5 74(2) . . . . ?
O12B Mo04 O19B O19A 176.2(13) . . . . ?
O12B Mo04 O19B O20B -69.5(17) . . . . ?
O12B Mo04 O7B Mo1 19.2(19) . . . . ?
O12B Mo04 O7B O7A -73(3) . . . . ?
O12A Mo2 O9A O9B -38(4) . . . . ?
O12A Mo2 O9B O9A 142(4) . . . . ?
O12A Mo2 O8B Mo1 -45(3) . . . . ?
O12A Mo2 O8B O8A 93(3) . . . . ?
O12A Mo2 O10 Mo5 -26(4) . . . 3_666 ?
O12A Mo04 O21B Mo4 -145.5(15) . . . . ?
O12A Mo04 O21B O21A 120.1(12) . . . . ?
O12A Mo04 O19B Mo5 93(2) . . . . ?
O12A Mo04 O19B O19A -165.3(14) . . . . ?
O12A Mo04 O19B O20B -51(2) . . . . ?
O12A Mo04 O7B Mo1 37.1(19) . . . . ?
O12A Mo04 O7B O7A -55(3) . . . . ?
O12A Mo04 O12B Mo2 -110(5) . . . . ?
O10 Mo2 O9A O9B 146(4) . . . . ?
O10 Mo2 O9B O9A -37(4) . . . . ?
O10 Mo2 O8B Mo1 122(3) . . . . ?
O10 Mo2 O8B O8A -100(3) . . . . ?
O10 Mo5 O19B Mo04 -48(2) 3_666 . . . ?
O10 Mo5 O19B O19A -151.1(11) 3_666 . . . ?
O10 Mo5 O19B O20B 107.6(10) 3_666 . . . ?
O10 Mo5 O20A Mo3 -51.8(13) 3_666 . . 3_666 ?
O10 Mo5 O20A O20B -167.6(11) 3_666 . . . ?
O10 Mo5 O20B O19B -135.7(7) 3_666 . . . ?
O10 Mo5 O20B O20A 14.9(13) 3_666 . . . ?

loop_
_exptl_oxdiff_crystal_face_indexfrac_h
_exptl_oxdiff_crystal_face_indexfrac_k
_exptl_oxdiff_crystal_face_indexfrac_l
_exptl_oxdiff_crystal_face_x
_exptl_oxdiff_crystal_face_y
_exptl_oxdiff_crystal_face_z
-0.9998 0.0004 0.0002 -0.0134 -0.0536 0.1042
0.9998 -0.0004 -0.0002 0.0134 0.0536 -0.1042
0.0001 -1.0005 0.0015 0.0137 0.1126 0.0597
-0.0001 1.0005 -0.0015 -0.0137 -0.1126 -0.0597
0.0002 0.0004 0.9998 -0.0582 0.0103 -0.0062
-0.0002 -0.0004 -0.9998 0.0582 -0.0103 0.0062

loop_
_smtbx_masks_void_nr
_smtbx_masks_void_average_x
_smtbx_masks_void_average_y
_smtbx_masks_void_average_z
_smtbx_masks_void_volume
_smtbx_masks_void_count_electrons
_smtbx_masks_void_content
1 0.000 0.000 0.500 355.4 119.9 '12 H2O'
2 0.500 0.500 1.000 355.4 119.9 '12 H2O'
